data_7031576
loop_
_publ_author_name
'Naidu, K. S.'
'Patil, Yogesh P.'
'Nethaji, Munirathinam'
'Jagirdar, Balaji R.'

_publ_section_title
;
 Synthesis, characterization and reactivity studies of electrophilic
 ruthenium(ii) complexes: a study of H2 activation and labilization.
;
_journal_issue 35
_journal_name_full 'Dalton transactions (Cambridge, England : 2003)'
_journal_page_first 13410
_journal_page_last 13423
_journal_paper_doi 10.1039/c4dt00295d
_journal_volume 43
_journal_year 2014
_chemical_formula_moiety 'C40 H21 Cl F20 N2 P3 Ru, SO3CF3,0.5(C7H18O2),H2O'
_chemical_formula_sum 'C43.5 H32 Cl F23 N2 O5 P3 Ru S'
_chemical_formula_weight 1361.20
_chemical_name_systematic
;
 ?
;
_space_group_IT_number 2
_symmetry_cell_setting triclinic
_symmetry_space_group_name_Hall '-P 1'
_symmetry_space_group_name_H-M 'P -1'
_atom_sites_solution_hydrogens geom
_atom_sites_solution_primary direct
_atom_sites_solution_secondary difmap
_audit_creation_method SHELXL-97
_cell_angle_alpha 109.4870(10)
_cell_angle_beta 94.6870(10)
_cell_angle_gamma 113.2980(10)
_cell_formula_units_Z 4
_cell_length_a 16.2162(6)
_cell_length_b 18.2514(7)
_cell_length_c 20.5416(7)
_cell_measurement_reflns_used 569
_cell_measurement_temperature 100(2)
_cell_measurement_theta_max 28.0
_cell_measurement_theta_min 1.4
_cell_volume 5101.3(3)
_computing_cell_refinement 'bruker smart apex ccd'
_computing_data_collection 'bruker smart apex ccd'
_computing_data_reduction 'bruker saint'
_computing_molecular_graphics ortep-iii
_computing_publication_material WinGXv1.80.05
_computing_structure_refinement 'SHELXL-97 (Sheldrick, 2008)'
_computing_structure_solution shelxs-97
_diffrn_ambient_temperature 100(2)
_diffrn_detector_area_resol_mean 0.3
_diffrn_measured_fraction_theta_full 0.988
_diffrn_measured_fraction_theta_max 0.988
_diffrn_measurement_device_type 'bruker smart apex ccd'
_diffrn_measurement_method omega
_diffrn_radiation_monochromator graphite
_diffrn_radiation_source 'fine-focus sealed tube'
_diffrn_radiation_type MoK\a
_diffrn_radiation_wavelength 0.71073
_diffrn_reflns_av_R_equivalents 0.0325
_diffrn_reflns_av_sigmaI/netI 0.0288
_diffrn_reflns_limit_h_max 20
_diffrn_reflns_limit_h_min -20
_diffrn_reflns_limit_k_max 22
_diffrn_reflns_limit_k_min -22
_diffrn_reflns_limit_l_max 25
_diffrn_reflns_limit_l_min -25
_diffrn_reflns_number 87871
_diffrn_reflns_theta_full 26.00
_diffrn_reflns_theta_max 26.00
_diffrn_reflns_theta_min 1.41
_exptl_absorpt_coefficient_mu 0.626
_exptl_absorpt_correction_T_max 0.9010
_exptl_absorpt_correction_T_min 0.8491
_exptl_absorpt_correction_type empirical
_exptl_absorpt_process_details sadabs
_exptl_crystal_colour yellow
_exptl_crystal_density_diffrn 1.772
_exptl_crystal_density_method 'not measured'
_exptl_crystal_description rectangular
_exptl_crystal_F_000 2704
_exptl_crystal_size_max 0.27
_exptl_crystal_size_mid 0.21
_exptl_crystal_size_min 0.17
_platon_squeeze_details
;
PLATON SQUEEZE was used to remove the disordered solvents as per the reviewer
suggestion.
 
The electron count of 185 electrons per unit cell could correspond to the
possible combinations of solvents, likely to be propanol, 2-butanol 
and water. This could not be assigned unambiguously; hence propanol, 
2-butanol and two water molecules were accounted [that is two propanol, 
two 2-butanol and four water molecules in the unit cell] and the molecular
formula was corrected accordingly in the ins file and completed the refinement. 
One of the triflate ion was not modelled properly and attempts were made to 
model triflate ion but were not sucessful.

As the squeeze command was used to remove the disordered solvents
a void is created.
;
_refine_diff_density_max 2.247
_refine_diff_density_min -1.378
_refine_diff_density_rms 0.093
_refine_ls_extinction_method none
_refine_ls_goodness_of_fit_ref 1.051
_refine_ls_hydrogen_treatment constr
_refine_ls_matrix_type fullcycle
_refine_ls_number_parameters 1319
_refine_ls_number_reflns 19796
_refine_ls_number_restraints 21
_refine_ls_restrained_S_all 1.053
_refine_ls_R_factor_all 0.0537
_refine_ls_R_factor_gt 0.0453
_refine_ls_shift/su_max 0.003
_refine_ls_shift/su_mean 0.001
_refine_ls_structure_factor_coef Fsqd
_refine_ls_weighting_details 'calc w=1/[\s^2^(Fo^2^)+(0.0606P)^2^+12.2962P] where P=(Fo^2^+2Fc^2^)/3'
_refine_ls_weighting_scheme calc
_refine_ls_wR_factor_gt 0.1194
_refine_ls_wR_factor_ref 0.1249
_reflns_number_gt 16753
_reflns_number_total 19796
_reflns_threshold_expression >2\s(I)
_cod_data_source_file c4dt00295d2.cif
_cod_data_source_block 6
_cod_depositor_comments
;
The following automatic conversions were performed:

'_symmetry_cell_setting' value 'Triclinic' changed to 'triclinic'
according to
/usr/data/users/saulius/crontab/automatic-downloads/rss-feeds/RSC/lib/dictionaries/cif_core.dic
dictionary named 'cif_core.dic' version 2.4.2 from 2011-04-26.

Automatic conversion script
Id: cif_fix_values 2281 2013-09-26 08:29:07Z andrius 

 Adding full bibliography for 7031571--7031581.cif.
;
_cod_original_sg_symbol_H-M P-1
_cod_original_formula_sum 'C43.50 H32 Cl F23 N2 O5 P3 Ru S'
_cod_database_code 7031576

loop_
_symmetry_equiv_pos_as_xyz
'x, y, z'
'-x, -y, -z'

loop_
_atom_site_label
_atom_site_type_symbol
_atom_site_fract_x
_atom_site_fract_y
_atom_site_fract_z
_atom_site_U_iso_or_equiv
_atom_site_adp_type
_atom_site_occupancy
_atom_site_symmetry_multiplicity
_atom_site_calc_flag
_atom_site_refinement_flags
C1 C 0.4202(2) 0.6380(2) 0.25893(17) 0.0206(7) Uani 1 1 d .
C2 C 0.4632(2) 0.7151(2) 0.31963(18) 0.0232(7) Uani 1 1 d .
C3 C 0.5164(2) 0.7947(2) 0.31867(19) 0.0247(7) Uani 1 1 d .
C4 C 0.5262(2) 0.8018(2) 0.2551(2) 0.0249(7) Uani 1 1 d .
C5 C 0.4801(2) 0.7279(2) 0.19266(18) 0.0222(7) Uani 1 1 d .
C6 C 0.4287(2) 0.6495(2) 0.19578(17) 0.0213(7) Uani 1 1 d .
C7 C 0.4164(3) 0.5470(2) 0.34671(18) 0.0256(7) Uani 1 1 d .
C8 C 0.3788(3) 0.5337(2) 0.4022(2) 0.0314(8) Uani 1 1 d .
C9 C 0.4323(3) 0.5543(3) 0.4673(2) 0.0392(10) Uani 1 1 d .
C10 C 0.5259(4) 0.5932(3) 0.4799(2) 0.0415(11) Uani 1 1 d .
C11 C 0.5673(3) 0.6059(3) 0.4262(2) 0.0363(9) Uani 1 1 d .
C12 C 0.5120(3) 0.5802(2) 0.36020(19) 0.0288(8) Uani 1 1 d .
C13 C 0.0678(3) 0.3610(3) 0.1048(2) 0.0351(9) Uani 1 1 d .
C14 C 0.0346(3) 0.3008(3) 0.0352(2) 0.0393(10) Uani 1 1 d .
C15 C -0.0521(3) 0.2295(3) 0.0093(2) 0.0514(13) Uani 1 1 d .
C16 C -0.1087(3) 0.2191(4) 0.0550(3) 0.0684(18) Uani 1 1 d .
C17 C -0.0793(3) 0.2775(4) 0.1245(3) 0.0660(17) Uani 1 1 d .
C18 C 0.0078(3) 0.3473(4) 0.1491(2) 0.0494(13) Uani 1 1 d .
C19 C 0.1765(2) 0.4922(2) 0.06539(19) 0.0278(8) Uani 1 1 d .
C20 C 0.2275(2) 0.4944(2) 0.01455(19) 0.0268(8) Uani 1 1 d .
C21 C 0.2258(3) 0.5370(3) -0.0290(2) 0.0329(9) Uani 1 1 d .
C22 C 0.1708(3) 0.5790(3) -0.0232(2) 0.0392(10) Uani 1 1 d .
C23 C 0.1167(3) 0.5762(3) 0.0250(2) 0.0407(10) Uani 1 1 d .
C24 C 0.1192(3) 0.5322(3) 0.0671(2) 0.0350(9) Uani 1 1 d .
C25 C 0.2488(2) 0.5446(3) 0.28029(18) 0.0278(8) Uani 1 1 d .
H25A H 0.2083 0.4983 0.2943 0.033 Uiso 1 1 calc R
H25B H 0.2678 0.6018 0.3196 0.033 Uiso 1 1 calc R
C26 C 0.1984(2) 0.5396(3) 0.21197(19) 0.0316(9) Uani 1 1 d .
H26A H 0.2323 0.5946 0.2061 0.038 Uiso 1 1 calc R
H26B H 0.1357 0.5334 0.2159 0.038 Uiso 1 1 calc R
C27 C 0.4785(2) 0.4870(2) 0.1255(2) 0.0271(8) Uani 1 1 d .
H27 H 0.4958 0.5323 0.1713 0.033 Uiso 1 1 calc R
C28 C 0.5440(3) 0.4919(3) 0.0860(2) 0.0337(9) Uani 1 1 d .
H28 H 0.6047 0.5388 0.1043 0.040 Uiso 1 1 calc R
C29 C 0.5183(3) 0.4261(3) 0.0190(2) 0.0370(9) Uani 1 1 d .
H29 H 0.5612 0.4280 -0.0100 0.044 Uiso 1 1 calc R
C30 C 0.4305(3) 0.3582(3) -0.0052(2) 0.0331(9) Uani 1 1 d .
H30 H 0.4124 0.3125 -0.0509 0.040 Uiso 1 1 calc R
C31 C 0.3682(3) 0.3570(2) 0.03789(19) 0.0272(8) Uani 1 1 d .
C32 C 0.2766(3) 0.2830(2) 0.0188(2) 0.0330(9) Uani 1 1 d .
C33 C 0.2380(4) 0.2140(3) -0.0480(2) 0.0493(12) Uani 1 1 d .
H33 H 0.2693 0.2147 -0.0851 0.059 Uiso 1 1 calc R
C34 C 0.1550(4) 0.1454(3) -0.0594(3) 0.0630(16) Uani 1 1 d .
H34 H 0.1272 0.0983 -0.1048 0.076 Uiso 1 1 calc R
C35 C 0.1110(4) 0.1445(3) -0.0042(3) 0.0592(15) Uani 1 1 d .
H35 H 0.0540 0.0963 -0.0110 0.071 Uiso 1 1 calc R
C36 C 0.1514(3) 0.2150(3) 0.0605(2) 0.0431(11) Uani 1 1 d .
H36 H 0.1209 0.2150 0.0981 0.052 Uiso 1 1 calc R
C37 C 0.4965(4) 0.3621(4) 0.1936(3) 0.0556(13) Uani 1 1 d .
H37A H 0.5230 0.3320 0.2135 0.083 Uiso 1 1 calc R
H37B H 0.5355 0.4251 0.2177 0.083 Uiso 1 1 calc R
H37C H 0.4936 0.3434 0.1425 0.083 Uiso 1 1 calc R
C38 C 0.3253(4) 0.2181(3) 0.1613(3) 0.0588(14) Uani 1 1 d .
H38A H 0.3197 0.2017 0.1100 0.088 Uiso 1 1 calc R
H38B H 0.2635 0.1943 0.1699 0.088 Uiso 1 1 calc R
H38C H 0.3627 0.1948 0.1793 0.088 Uiso 1 1 calc R
C39 C 0.3983(5) 0.3486(4) 0.2995(2) 0.0617(16) Uani 1 1 d .
H39A H 0.3408 0.3414 0.3146 0.093 Uiso 1 1 calc R
H39B H 0.4479 0.4067 0.3295 0.093 Uiso 1 1 calc R
H39C H 0.4155 0.3044 0.3041 0.093 Uiso 1 1 calc R
C40 C 0.2923(4) 0.8039(4) 0.1732(3) 0.0581(14) Uani 1 1 d .
C41 C 0.2821(2) 0.9099(2) 0.48201(17) 0.0186(6) Uani 1 1 d .
C42 C 0.2598(2) 0.9791(2) 0.49897(17) 0.0184(6) Uani 1 1 d .
C43 C 0.3077(2) 1.0515(2) 0.48585(19) 0.0231(7) Uani 1 1 d .
C44 C 0.3815(2) 1.0577(2) 0.4557(2) 0.0271(8) Uani 1 1 d .
C45 C 0.4069(2) 0.9917(2) 0.43905(19) 0.0253(7) Uani 1 1 d .
C46 C 0.3587(2) 0.9200(2) 0.45320(19) 0.0241(7) Uani 1 1 d .
C47 C 0.3094(2) 0.8159(2) 0.55530(18) 0.0199(7) Uani 1 1 d .
C48 C 0.3389(2) 0.7518(2) 0.5473(2) 0.0255(7) Uani 1 1 d .
C49 C 0.4048(3) 0.7608(2) 0.6003(2) 0.0303(8) Uani 1 1 d .
C50 C 0.4435(2) 0.8341(3) 0.6633(2) 0.0315(8) Uani 1 1 d .
C51 C 0.4169(2) 0.8988(2) 0.6729(2) 0.0271(8) Uani 1 1 d .
C52 C 0.3512(2) 0.8884(2) 0.61852(19) 0.0211(7) Uani 1 1 d .
C53 C -0.0852(2) 0.5623(2) 0.37002(19) 0.0222(7) Uani 1 1 d .
C54 C -0.1700(2) 0.5651(2) 0.3648(2) 0.0254(7) Uani 1 1 d .
C55 C -0.2542(2) 0.4911(2) 0.3398(2) 0.0307(8) Uani 1 1 d .
C56 C -0.2547(2) 0.4113(2) 0.3178(2) 0.0309(8) Uani 1 1 d .
C57 C -0.1726(3) 0.4054(2) 0.3204(2) 0.0268(8) Uani 1 1 d .
C58 C -0.0889(2) 0.4804(2) 0.34823(19) 0.0246(7) Uani 1 1 d .
C59 C 0.0048(2) 0.7016(2) 0.33087(18) 0.0202(7) Uani 1 1 d .
C60 C 0.0380(2) 0.7877(2) 0.33979(17) 0.0191(7) Uani 1 1 d .
C61 C 0.0325(2) 0.8146(2) 0.28517(18) 0.0204(7) Uani 1 1 d .
C62 C -0.0072(2) 0.7538(2) 0.21594(18) 0.0237(7) Uani 1 1 d .
C63 C -0.0393(2) 0.6673(2) 0.20402(18) 0.0266(8) Uani 1 1 d .
C64 C -0.0323(2) 0.6425(2) 0.25940(19) 0.0244(7) Uani 1 1 d .
C65 C 0.1174(2) 0.6415(2) 0.38086(18) 0.0217(7) Uani 1 1 d .
H65A H 0.1286 0.6079 0.4067 0.026 Uiso 1 1 calc R
H65B H 0.1030 0.6070 0.3290 0.026 Uiso 1 1 calc R
C66 C 0.2023(2) 0.7298(2) 0.40314(18) 0.0210(7) Uani 1 1 d .
H66A H 0.1969 0.7549 0.3680 0.025 Uiso 1 1 calc R
H66B H 0.2587 0.7208 0.4025 0.025 Uiso 1 1 calc R
C67 C 0.1900(2) 0.8336(2) 0.67900(18) 0.0217(7) Uani 1 1 d .
H67 H 0.1986 0.7825 0.6648 0.026 Uiso 1 1 calc R
C68 C 0.2341(3) 0.8967(2) 0.7471(2) 0.0286(8) Uani 1 1 d .
H68 H 0.2717 0.8888 0.7795 0.034 Uiso 1 1 calc R
C69 C 0.2226(3) 0.9716(2) 0.7675(2) 0.0327(9) Uani 1 1 d .
H69 H 0.2541 1.0169 0.8134 0.039 Uiso 1 1 calc R
C70 C 0.1641(3) 0.9797(2) 0.7197(2) 0.0295(8) Uani 1 1 d .
H70 H 0.1545 1.0302 0.7329 0.035 Uiso 1 1 calc R
C71 C 0.1203(2) 0.9133(2) 0.65288(18) 0.0211(7) Uani 1 1 d .
C72 C 0.0530(2) 0.9126(2) 0.60034(19) 0.0213(7) Uani 1 1 d .
C73 C 0.0176(3) 0.9732(2) 0.6170(2) 0.0287(8) Uani 1 1 d .
H73 H 0.0406 1.0199 0.6626 0.034 Uiso 1 1 calc R
C74 C -0.0509(3) 0.9642(3) 0.5665(2) 0.0320(9) Uani 1 1 d .
H74 H -0.0762 1.0044 0.5771 0.038 Uiso 1 1 calc R
C75 C -0.0825(3) 0.8964(2) 0.5005(2) 0.0292(8) Uani 1 1 d .
H75 H -0.1299 0.8891 0.4651 0.035 Uiso 1 1 calc R
C76 C -0.0438(2) 0.8392(2) 0.4869(2) 0.0235(7) Uani 1 1 d .
H76 H -0.0655 0.7928 0.4412 0.028 Uiso 1 1 calc R
C77 C -0.1142(2) 0.5619(2) 0.5277(2) 0.0273(8) Uani 1 1 d .
H77A H -0.0675 0.5405 0.5198 0.041 Uiso 1 1 calc R
H77B H -0.1584 0.5399 0.4822 0.041 Uiso 1 1 calc R
H77C H -0.1471 0.5415 0.5608 0.041 Uiso 1 1 calc R
C78 C -0.1541(2) 0.7070(3) 0.5618(2) 0.0314(8) Uani 1 1 d .
H78A H -0.2023 0.6711 0.5789 0.047 Uiso 1 1 calc R
H78B H -0.1794 0.6958 0.5126 0.047 Uiso 1 1 calc R
H78C H -0.1325 0.7687 0.5921 0.047 Uiso 1 1 calc R
C79 C -0.0244(2) 0.7051(2) 0.6592(2) 0.0275(8) Uani 1 1 d .
H79A H -0.0782 0.6721 0.6738 0.041 Uiso 1 1 calc R
H79B H -0.0024 0.7675 0.6867 0.041 Uiso 1 1 calc R
H79C H 0.0251 0.6891 0.6681 0.041 Uiso 1 1 calc R
Cl1 Cl 0.18859(7) 0.33650(6) 0.22824(5) 0.0401(2) Uani 1 1 d .
Cl2 Cl 0.11822(5) 0.64911(5) 0.53992(4) 0.02064(16) Uani 1 1 d .
F1 F 0.55358(14) 0.58904(15) 0.30761(11) 0.0317(5) Uani 1 1 d .
F2 F 0.65984(18) 0.64272(18) 0.43750(14) 0.0504(7) Uani 1 1 d .
F3 F 0.5794(2) 0.61698(19) 0.54380(13) 0.0584(8) Uani 1 1 d .
F4 F 0.3919(2) 0.53549(18) 0.51797(13) 0.0544(7) Uani 1 1 d .
F5 F 0.28646(17) 0.49762(16) 0.39451(12) 0.0417(6) Uani 1 1 d .
F6 F 0.38252(13) 0.58195(12) 0.13226(10) 0.0229(4) Uani 1 1 d .
F7 F 0.48484(14) 0.73336(13) 0.12940(11) 0.0269(4) Uani 1 1 d .
F8 F 0.57642(15) 0.87827(13) 0.25285(12) 0.0326(5) Uani 1 1 d .
F9 F 0.55727(15) 0.86590(13) 0.37940(11) 0.0328(5) Uani 1 1 d .
F10 F 0.45290(15) 0.71555(14) 0.38460(10) 0.0291(5) Uani 1 1 d .
F11 F 0.03200(17) 0.4023(2) 0.21772(13) 0.0555(8) Uani 1 1 d .
F12 F -0.1346(2) 0.2663(3) 0.16902(18) 0.0967(15) Uani 1 1 d .
F13 F -0.1924(2) 0.1502(3) 0.03166(19) 0.1029(16) Uani 1 1 d .
F14 F -0.07946(19) 0.17213(19) -0.05812(13) 0.0621(9) Uani 1 1 d .
F15 F 0.08870(16) 0.30894(15) -0.01092(11) 0.0394(6) Uani 1 1 d .
F16 F 0.05986(15) 0.52641(18) 0.10982(12) 0.0440(6) Uani 1 1 d .
F17 F 0.06122(17) 0.61526(18) 0.02945(15) 0.0514(7) Uani 1 1 d .
F18 F 0.16768(19) 0.61965(19) -0.06592(15) 0.0528(7) Uani 1 1 d .
F19 F 0.27593(16) 0.53643(17) -0.07801(13) 0.0407(6) Uani 1 1 d .
F20 F 0.28081(14) 0.45253(14) 0.00577(11) 0.0285(5) Uani 1 1 d .
F21 F 0.32725(13) 0.95359(12) 0.63023(10) 0.0225(4) Uani 1 1 d .
F22 F 0.45348(16) 0.96951(14) 0.73343(12) 0.0367(5) Uani 1 1 d .
F23 F 0.50654(17) 0.84135(17) 0.71441(14) 0.0462(6) Uani 1 1 d .
F24 F 0.43305(17) 0.69875(17) 0.59087(14) 0.0442(6) Uani 1 1 d .
F25 F 0.30559(14) 0.67913(13) 0.48776(12) 0.0311(5) Uani 1 1 d .
F26 F 0.19029(13) 0.97760(12) 0.53084(10) 0.0209(4) Uani 1 1 d .
F27 F 0.28511(15) 1.11739(14) 0.50472(13) 0.0325(5) Uani 1 1 d .
F28 F 0.42966(15) 1.12929(16) 0.44418(14) 0.0402(6) Uani 1 1 d .
F29 F 0.47989(14) 0.99811(15) 0.41054(13) 0.0365(5) Uani 1 1 d .
F30 F 0.38997(13) 0.85971(13) 0.43960(12) 0.0300(5) Uani 1 1 d .
F31 F -0.17186(13) 0.64194(13) 0.38474(12) 0.0300(5) Uani 1 1 d .
F32 F -0.33367(14) 0.49741(15) 0.33710(15) 0.0432(6) Uani 1 1 d .
F33 F -0.33553(15) 0.33837(14) 0.29276(14) 0.0423(6) Uani 1 1 d .
F34 F -0.17429(15) 0.32708(13) 0.29602(12) 0.0338(5) Uani 1 1 d .
F35 F -0.01184(14) 0.47000(13) 0.35016(12) 0.0286(5) Uani 1 1 d .
F36 F 0.08291(13) 0.85218(11) 0.40538(10) 0.0201(4) Uani 1 1 d .
F37 F 0.06714(14) 0.89953(13) 0.29865(10) 0.0256(4) Uani 1 1 d .
F38 F -0.01068(16) 0.77863(15) 0.16278(11) 0.0330(5) Uani 1 1 d .
F39 F -0.07477(16) 0.60724(14) 0.13689(11) 0.0353(5) Uani 1 1 d .
F40 F -0.05986(16) 0.55658(13) 0.24134(11) 0.0338(5) Uani 1 1 d .
F41 F 0.3029(2) 0.7370(3) 0.12858(18) 0.0773(10) Uani 1 1 d .
F42 F 0.3744(2) 0.8726(2) 0.1977(2) 0.0889(12) Uani 1 1 d .
F43 F 0.2357(3) 0.8208(3) 0.1369(2) 0.1045(15) Uani 1 1 d .
N1 N 0.3912(2) 0.4218(2) 0.10280(15) 0.0248(6) Uani 1 1 d .
N2 N 0.2325(2) 0.2835(2) 0.07208(17) 0.0321(7) Uani 1 1 d .
N3 N 0.13509(19) 0.84195(17) 0.63190(15) 0.0188(6) Uani 1 1 d .
N4 N 0.02294(18) 0.84607(17) 0.53503(15) 0.0183(6) Uani 1 1 d .
O1 O 0.3152(3) 0.7610(3) 0.2766(2) 0.0660(11) Uani 1 1 d .
O2 O 0.1601(2) 0.7052(2) 0.2089(3) 0.0693(12) Uani 1 1 d .
O3 O 0.2417(2) 0.8553(3) 0.28971(19) 0.0580(9) Uani 1 1 d .
P1 P 0.35098(6) 0.52949(6) 0.26083(4) 0.02056(17) Uani 1 1 d .
P2 P 0.18759(6) 0.44742(6) 0.13228(5) 0.0259(2) Uani 1 1 d .
P3 P 0.38089(9) 0.33588(7) 0.20680(5) 0.0384(3) Uani 1 1 d .
P4 P 0.21517(5) 0.80771(5) 0.49288(4) 0.01682(16) Uani 1 1 d .
P5 P 0.02143(6) 0.66650(5) 0.40415(4) 0.01745(16) Uani 1 1 d .
P6 P -0.05742(6) 0.68029(6) 0.56507(5) 0.02070(17) Uani 1 1 d .
S2 S 0.24816(7) 0.77796(8) 0.24397(6) 0.0393(2) Uani 1 1 d .
S1 S 0.23786(9) 0.23787(9) -0.21165(8) 0.0261(3) Uiso 0.70 1 d PD
O4 O 0.1530(2) 0.1648(2) -0.22278(19) 0.0529(8) Uiso 0.70 1 d PD
O5 O 0.2369(3) 0.3243(3) -0.1800(2) 0.0768(11) Uiso 0.70 1 d P
O6 O 0.3180(3) 0.2316(3) -0.1850(2) 0.0684(10) Uiso 0.70 1 d PD
C80 C 0.2412(4) 0.2164(4) -0.3051(3) 0.0275(11) Uiso 0.70 1 d PD
F44 F 0.2397(3) 0.1393(3) -0.3384(2) 0.0402(8) Uiso 0.70 1 d PD
F45 F 0.1686(3) 0.2165(3) -0.3393(2) 0.0529(10) Uiso 0.70 1 d PD
F46 F 0.3165(3) 0.2732(3) -0.3115(2) 0.0639(11) Uiso 0.70 1 d PD
S1P S 0.2450(3) 0.2089(3) -0.2481(3) 0.0613(11) Uiso 0.30 1 d PD
O4P O 0.1530(2) 0.1648(2) -0.22278(19) 0.0529(8) Uiso 0.30 1 d PD
O5P O 0.2652(9) 0.1857(10) -0.3222(7) 0.054(3) Uiso 0.30 1 d PD
O6P O 0.3180(3) 0.2316(3) -0.1850(2) 0.0684(10) Uiso 0.30 1 d PD
C80P C 0.2522(13) 0.3181(12) -0.2209(12) 0.060(5) Uiso 0.30 1 d PD
F44P F 0.2369(3) 0.3243(3) -0.1800(2) 0.0768(11) Uiso 0.30 1 d P
F45P F 0.1962(10) 0.3143(10) -0.2758(8) 0.114(4) Uiso 0.30 1 d PD
F46P F 0.3432(11) 0.3663(11) -0.2188(9) 0.128(5) Uiso 0.30 1 d PD
Ru1 Ru 0.296984(19) 0.399063(18) 0.164789(14) 0.02286(6) Uani 1 1 d .
Ru2 Ru 0.071315(16) 0.754350(15) 0.524689(13) 0.01517(6) Uani 1 1 d .

loop_
_atom_site_aniso_label
_atom_site_aniso_U_11
_atom_site_aniso_U_22
_atom_site_aniso_U_33
_atom_site_aniso_U_23
_atom_site_aniso_U_13
_atom_site_aniso_U_12
C1 0.0147(15) 0.0243(17) 0.0170(16) 0.0019(13) 0.0009(12) 0.0092(13)
C2 0.0209(17) 0.0316(18) 0.0168(16) 0.0043(14) 0.0037(13) 0.0160(15)
C3 0.0202(17) 0.0222(17) 0.0214(17) -0.0025(14) -0.0007(14) 0.0100(14)
C4 0.0156(16) 0.0205(17) 0.0312(19) 0.0036(15) 0.0045(14) 0.0069(14)
C5 0.0179(16) 0.0266(17) 0.0200(17) 0.0053(14) 0.0057(13) 0.0110(14)
C6 0.0151(15) 0.0221(16) 0.0166(16) -0.0026(13) 0.0005(12) 0.0080(13)
C7 0.0292(19) 0.0246(17) 0.0178(17) 0.0052(14) 0.0030(14) 0.0104(15)
C8 0.041(2) 0.0261(18) 0.0215(18) 0.0058(15) 0.0085(16) 0.0131(17)
C9 0.068(3) 0.035(2) 0.0204(19) 0.0116(17) 0.0129(19) 0.027(2)
C10 0.068(3) 0.040(2) 0.0189(19) 0.0075(17) -0.0018(19) 0.033(2)
C11 0.041(2) 0.041(2) 0.025(2) 0.0059(17) -0.0051(17) 0.025(2)
C12 0.032(2) 0.0307(19) 0.0209(18) 0.0038(15) 0.0024(15) 0.0172(16)
C13 0.0188(18) 0.045(2) 0.0225(19) 0.0078(17) 0.0042(15) 0.0015(17)
C14 0.025(2) 0.049(3) 0.0214(19) 0.0134(18) 0.0024(16) -0.0024(18)
C15 0.033(2) 0.056(3) 0.025(2) 0.010(2) -0.0037(18) -0.010(2)
C16 0.027(2) 0.082(4) 0.048(3) 0.026(3) -0.002(2) -0.019(2)
C17 0.028(2) 0.096(4) 0.044(3) 0.027(3) 0.016(2) -0.001(3)
C18 0.026(2) 0.072(3) 0.026(2) 0.013(2) 0.0064(17) 0.004(2)
C19 0.0157(16) 0.0292(19) 0.0200(17) 0.0006(15) -0.0048(13) 0.0020(14)
C20 0.0171(16) 0.0292(18) 0.0221(18) 0.0018(15) -0.0022(14) 0.0074(15)
C21 0.0235(19) 0.036(2) 0.0249(19) 0.0064(16) -0.0002(15) 0.0050(16)
C22 0.026(2) 0.038(2) 0.037(2) 0.0108(19) -0.0117(17) 0.0052(17)
C23 0.026(2) 0.045(2) 0.034(2) 0.0007(19) -0.0090(17) 0.0155(19)
C24 0.0199(18) 0.042(2) 0.0244(19) -0.0013(17) -0.0063(15) 0.0099(17)
C25 0.0194(17) 0.0337(19) 0.0186(17) -0.0018(15) 0.0049(14) 0.0107(15)
C26 0.0190(17) 0.040(2) 0.0207(18) -0.0040(16) -0.0014(14) 0.0138(16)
C27 0.0251(18) 0.034(2) 0.0264(19) 0.0110(16) 0.0075(15) 0.0178(16)
C28 0.0270(19) 0.047(2) 0.033(2) 0.0150(18) 0.0131(16) 0.0223(18)
C29 0.035(2) 0.051(3) 0.034(2) 0.018(2) 0.0182(18) 0.026(2)
C30 0.043(2) 0.041(2) 0.0231(19) 0.0121(17) 0.0138(17) 0.0266(19)
C31 0.033(2) 0.0310(19) 0.0208(17) 0.0085(15) 0.0081(15) 0.0182(16)
C32 0.044(2) 0.0263(19) 0.0224(19) 0.0035(15) 0.0112(17) 0.0148(18)
C33 0.060(3) 0.034(2) 0.029(2) -0.0025(18) 0.017(2) 0.008(2)
C34 0.077(4) 0.037(3) 0.030(2) -0.010(2) 0.015(2) 0.002(3)
C35 0.065(3) 0.027(2) 0.041(3) -0.006(2) 0.013(2) -0.006(2)
C36 0.050(3) 0.028(2) 0.031(2) 0.0046(17) 0.0150(19) 0.0025(19)
C37 0.062(3) 0.075(4) 0.046(3) 0.022(3) 0.002(2) 0.049(3)
C38 0.093(4) 0.034(2) 0.045(3) 0.008(2) 0.008(3) 0.032(3)
C39 0.122(5) 0.059(3) 0.028(2) 0.022(2) 0.018(3) 0.060(4)
C40 0.042(3) 0.075(4) 0.047(3) 0.027(3) 0.005(2) 0.016(3)
C41 0.0155(15) 0.0189(15) 0.0169(16) 0.0068(13) 0.0030(12) 0.0039(13)
C42 0.0130(15) 0.0199(16) 0.0178(16) 0.0059(13) 0.0031(12) 0.0044(13)
C43 0.0193(16) 0.0214(16) 0.0230(17) 0.0087(14) -0.0015(14) 0.0054(14)
C44 0.0178(17) 0.0291(19) 0.0300(19) 0.0181(16) 0.0042(14) 0.0013(15)
C45 0.0146(16) 0.0287(18) 0.0249(18) 0.0097(15) 0.0057(14) 0.0029(14)
C46 0.0151(16) 0.0234(17) 0.0263(18) 0.0054(14) 0.0046(14) 0.0053(14)
C47 0.0134(15) 0.0191(16) 0.0258(17) 0.0090(14) 0.0064(13) 0.0056(13)
C48 0.0198(17) 0.0212(17) 0.033(2) 0.0072(15) 0.0101(15) 0.0091(14)
C49 0.0250(18) 0.0306(19) 0.044(2) 0.0168(18) 0.0094(17) 0.0191(16)
C50 0.0195(18) 0.037(2) 0.036(2) 0.0176(18) 0.0006(15) 0.0089(16)
C51 0.0195(17) 0.0215(17) 0.0280(19) 0.0067(15) 0.0003(14) 0.0012(14)
C52 0.0173(16) 0.0176(16) 0.0269(18) 0.0091(14) 0.0072(14) 0.0058(13)
C53 0.0181(16) 0.0175(16) 0.0251(18) 0.0064(14) 0.0018(13) 0.0049(13)
C54 0.0219(17) 0.0197(16) 0.0294(19) 0.0069(14) 0.0024(14) 0.0075(14)
C55 0.0197(17) 0.0244(18) 0.041(2) 0.0096(16) 0.0006(16) 0.0071(15)
C56 0.0202(18) 0.0196(17) 0.038(2) 0.0101(16) -0.0051(16) -0.0018(14)
C57 0.0269(18) 0.0153(16) 0.0307(19) 0.0075(14) -0.0018(15) 0.0056(14)
C58 0.0217(17) 0.0235(17) 0.0267(18) 0.0107(15) 0.0008(14) 0.0087(14)
C59 0.0154(15) 0.0201(16) 0.0209(17) 0.0053(13) 0.0031(13) 0.0067(13)
C60 0.0159(15) 0.0193(16) 0.0153(15) 0.0001(13) 0.0030(12) 0.0073(13)
C61 0.0188(16) 0.0208(16) 0.0210(17) 0.0071(14) 0.0058(13) 0.0092(13)
C62 0.0183(16) 0.0316(19) 0.0184(17) 0.0072(14) 0.0050(13) 0.0109(15)
C63 0.0213(17) 0.0295(19) 0.0176(17) -0.0002(14) 0.0023(14) 0.0090(15)
C64 0.0190(16) 0.0183(16) 0.0240(18) -0.0007(14) 0.0019(14) 0.0053(13)
C65 0.0194(16) 0.0159(15) 0.0228(17) 0.0001(13) 0.0051(13) 0.0077(13)
C66 0.0143(15) 0.0191(16) 0.0218(17) 0.0020(13) 0.0041(13) 0.0054(13)
C67 0.0191(16) 0.0186(16) 0.0237(17) 0.0076(14) 0.0050(14) 0.0057(13)
C68 0.0275(19) 0.0271(18) 0.0243(18) 0.0086(15) 0.0047(15) 0.0075(15)
C69 0.038(2) 0.0254(19) 0.0219(18) 0.0029(15) 0.0049(16) 0.0075(17)
C70 0.039(2) 0.0178(17) 0.029(2) 0.0062(15) 0.0152(17) 0.0122(16)
C71 0.0239(17) 0.0174(15) 0.0245(17) 0.0101(14) 0.0130(14) 0.0088(14)
C72 0.0232(17) 0.0147(15) 0.0275(18) 0.0106(14) 0.0125(14) 0.0071(13)
C73 0.037(2) 0.0230(17) 0.034(2) 0.0126(16) 0.0187(17) 0.0189(16)
C74 0.038(2) 0.031(2) 0.044(2) 0.0194(18) 0.0215(18) 0.0255(18)
C75 0.0290(19) 0.0319(19) 0.041(2) 0.0219(17) 0.0162(17) 0.0196(16)
C76 0.0202(17) 0.0213(16) 0.0310(19) 0.0113(15) 0.0109(14) 0.0095(14)
C77 0.0220(17) 0.0168(16) 0.040(2) 0.0126(15) 0.0084(16) 0.0043(14)
C78 0.0204(18) 0.035(2) 0.047(2) 0.0210(18) 0.0160(17) 0.0149(16)
C79 0.0236(18) 0.0279(18) 0.033(2) 0.0162(16) 0.0120(15) 0.0090(15)
Cl1 0.0465(6) 0.0310(5) 0.0253(5) 0.0067(4) 0.0183(4) 0.0028(4)
Cl2 0.0181(4) 0.0151(3) 0.0283(4) 0.0074(3) 0.0052(3) 0.0081(3)
F1 0.0231(10) 0.0443(13) 0.0250(11) 0.0111(10) 0.0042(9) 0.0152(10)
F2 0.0418(14) 0.0620(17) 0.0376(14) 0.0040(12) -0.0119(11) 0.0314(13)
F3 0.092(2) 0.0632(18) 0.0208(12) 0.0084(12) -0.0097(13) 0.0468(17)
F4 0.102(2) 0.0482(15) 0.0271(13) 0.0212(12) 0.0271(14) 0.0401(16)
F5 0.0451(14) 0.0441(14) 0.0303(12) 0.0146(11) 0.0200(11) 0.0131(12)
F6 0.0200(9) 0.0211(9) 0.0144(9) -0.0006(8) -0.0009(7) 0.0041(8)
F7 0.0274(11) 0.0276(10) 0.0232(10) 0.0083(9) 0.0088(8) 0.0110(9)
F8 0.0296(11) 0.0201(10) 0.0371(12) 0.0054(9) 0.0070(9) 0.0058(9)
F9 0.0334(12) 0.0219(10) 0.0226(11) -0.0075(8) -0.0023(9) 0.0081(9)
F10 0.0366(12) 0.0312(11) 0.0131(9) 0.0005(8) 0.0039(8) 0.0166(10)
F11 0.0291(13) 0.084(2) 0.0273(13) 0.0074(13) 0.0127(10) 0.0113(13)
F12 0.0379(17) 0.142(4) 0.056(2) 0.031(2) 0.0259(15) -0.0062(19)
F13 0.0393(17) 0.114(3) 0.063(2) 0.025(2) 0.0005(15) -0.0412(19)
F14 0.0468(16) 0.0522(17) 0.0294(13) 0.0062(12) -0.0089(12) -0.0208(13)
F15 0.0346(12) 0.0366(13) 0.0180(10) 0.0036(9) 0.0047(9) -0.0052(10)
F16 0.0242(11) 0.0663(17) 0.0312(12) 0.0052(12) 0.0008(10) 0.0235(12)
F17 0.0372(14) 0.0572(16) 0.0512(16) 0.0070(13) -0.0092(12) 0.0291(13)
F18 0.0470(15) 0.0557(17) 0.0558(17) 0.0280(14) -0.0019(13) 0.0210(13)
F19 0.0328(12) 0.0525(15) 0.0355(13) 0.0232(12) 0.0076(10) 0.0137(11)
F20 0.0241(10) 0.0331(11) 0.0215(10) 0.0053(9) 0.0047(8) 0.0113(9)
F21 0.0245(10) 0.0150(9) 0.0225(10) 0.0046(8) 0.0032(8) 0.0065(8)
F22 0.0330(12) 0.0288(11) 0.0303(12) 0.0047(10) -0.0096(10) 0.0061(10)
F23 0.0353(13) 0.0534(15) 0.0477(15) 0.0188(13) -0.0062(11) 0.0221(12)
F24 0.0421(14) 0.0465(14) 0.0583(16) 0.0206(13) 0.0107(12) 0.0340(12)
F25 0.0300(11) 0.0219(10) 0.0383(12) 0.0043(9) 0.0078(9) 0.0151(9)
F26 0.0195(9) 0.0174(9) 0.0236(10) 0.0064(8) 0.0094(8) 0.0069(8)
F27 0.0297(11) 0.0259(11) 0.0499(14) 0.0218(10) 0.0141(10) 0.0137(9)
F28 0.0278(12) 0.0395(13) 0.0616(16) 0.0369(13) 0.0173(11) 0.0079(10)
F29 0.0196(10) 0.0427(13) 0.0458(14) 0.0217(11) 0.0186(10) 0.0074(10)
F30 0.0191(10) 0.0246(10) 0.0423(13) 0.0082(9) 0.0137(9) 0.0090(8)
F31 0.0191(10) 0.0199(10) 0.0438(13) 0.0052(9) 0.0033(9) 0.0089(8)
F32 0.0160(10) 0.0287(12) 0.0686(17) 0.0104(12) -0.0013(11) 0.0043(9)
F33 0.0241(11) 0.0205(11) 0.0591(16) 0.0113(11) -0.0074(11) -0.0049(9)
F34 0.0367(12) 0.0145(10) 0.0388(13) 0.0069(9) -0.0032(10) 0.0063(9)
F35 0.0227(10) 0.0194(10) 0.0407(12) 0.0087(9) 0.0031(9) 0.0102(8)
F36 0.0211(9) 0.0147(9) 0.0155(9) 0.0005(7) 0.0003(7) 0.0049(8)
F37 0.0330(11) 0.0224(10) 0.0222(10) 0.0096(8) 0.0078(9) 0.0125(9)
F38 0.0398(13) 0.0441(13) 0.0171(10) 0.0128(9) 0.0079(9) 0.0202(11)
F39 0.0374(12) 0.0329(12) 0.0155(10) -0.0048(9) -0.0011(9) 0.0101(10)
F40 0.0395(13) 0.0176(10) 0.0271(11) -0.0008(9) 0.0032(10) 0.0055(9)
F41 0.0517(18) 0.095(3) 0.0532(19) 0.0044(18) 0.0081(15) 0.0248(18)
F42 0.062(2) 0.083(2) 0.076(2) 0.036(2) 0.0204(18) -0.0154(18)
F43 0.103(3) 0.167(4) 0.086(3) 0.090(3) 0.019(2) 0.070(3)
N1 0.0272(16) 0.0291(16) 0.0198(15) 0.0076(12) 0.0082(12) 0.0158(13)
N2 0.0390(19) 0.0225(15) 0.0219(16) 0.0021(13) 0.0093(14) 0.0071(14)
N3 0.0194(14) 0.0139(13) 0.0215(14) 0.0071(11) 0.0094(11) 0.0051(11)
N4 0.0153(13) 0.0162(13) 0.0244(14) 0.0090(11) 0.0082(11) 0.0066(11)
O1 0.054(2) 0.127(4) 0.070(2) 0.067(3) 0.0366(19) 0.064(2)
O2 0.0303(17) 0.052(2) 0.132(4) 0.041(2) 0.032(2) 0.0190(16)
O3 0.047(2) 0.073(2) 0.054(2) 0.0211(19) 0.0089(16) 0.0313(19)
P1 0.0181(4) 0.0236(4) 0.0134(4) 0.0022(3) 0.0034(3) 0.0075(3)
P2 0.0152(4) 0.0306(5) 0.0161(4) -0.0005(4) 0.0016(3) 0.0039(4)
P3 0.0630(7) 0.0328(5) 0.0214(5) 0.0071(4) 0.0080(5) 0.0269(5)
P4 0.0131(4) 0.0136(4) 0.0192(4) 0.0033(3) 0.0041(3) 0.0044(3)
P5 0.0148(4) 0.0122(4) 0.0202(4) 0.0028(3) 0.0029(3) 0.0044(3)
P6 0.0155(4) 0.0186(4) 0.0296(5) 0.0111(4) 0.0088(3) 0.0073(3)
S2 0.0311(5) 0.0493(6) 0.0462(6) 0.0282(5) 0.0112(5) 0.0187(5)
Ru1 0.02530(14) 0.02122(13) 0.01456(13) 0.00259(10) 0.00640(11) 0.00682(11)
Ru2 0.01301(12) 0.01147(11) 0.01963(13) 0.00476(10) 0.00507(10) 0.00520(9)

loop_
_atom_type_symbol
_atom_type_description
_atom_type_scat_dispersion_real
_atom_type_scat_dispersion_imag
_atom_type_scat_source
C C 0.0033 0.0016 'International Tables Vol C Tables 4.2.6.8 and 6.1.1.4'
H H 0.0000 0.0000 'International Tables Vol C Tables 4.2.6.8 and 6.1.1.4'
N N 0.0061 0.0033 'International Tables Vol C Tables 4.2.6.8 and 6.1.1.4'
O O 0.0106 0.0060 'International Tables Vol C Tables 4.2.6.8 and 6.1.1.4'
F F 0.0171 0.0103 'International Tables Vol C Tables 4.2.6.8 and 6.1.1.4'
P P 0.1023 0.0942 'International Tables Vol C Tables 4.2.6.8 and 6.1.1.4'
S S 0.1246 0.1234 'International Tables Vol C Tables 4.2.6.8 and 6.1.1.4'
Ru Ru -1.2594 0.8363 'International Tables Vol C Tables 4.2.6.8 and 6.1.1.4'
Cl Cl 0.1484 0.1585 'International Tables Vol C Tables 4.2.6.8 and 6.1.1.4'

loop_
_geom_angle_atom_site_label_1
_geom_angle_atom_site_label_2
_geom_angle_atom_site_label_3
_geom_angle
C2 C1 C6 113.8(3)
C2 C1 P1 123.5(3)
C6 C1 P1 122.6(2)
F10 C2 C3 115.6(3)
F10 C2 C1 120.7(3)
C3 C2 C1 123.6(3)
F9 C3 C4 119.6(3)
F9 C3 C2 120.4(3)
C4 C3 C2 120.1(3)
F8 C4 C3 121.1(3)
F8 C4 C5 120.2(3)
C3 C4 C5 118.6(3)
F7 C5 C6 120.2(3)
F7 C5 C4 120.1(3)
C6 C5 C4 119.6(3)
F6 C6 C5 115.4(3)
F6 C6 C1 120.5(3)
C5 C6 C1 124.0(3)
C8 C7 C12 115.4(3)
C8 C7 P1 125.4(3)
C12 C7 P1 119.2(3)
F5 C8 C9 116.2(4)
F5 C8 C7 121.1(3)
C9 C8 C7 122.7(4)
F4 C9 C10 120.1(4)
F4 C9 C8 120.2(4)
C10 C9 C8 119.8(4)
F3 C10 C9 120.8(4)
F3 C10 C11 119.1(4)
C9 C10 C11 120.1(4)
F2 C11 C10 120.8(4)
F2 C11 C12 120.4(4)
C10 C11 C12 118.9(4)
F1 C12 C11 117.9(4)
F1 C12 C7 119.3(3)
C11 C12 C7 122.9(4)
C14 C13 C18 115.9(4)
C14 C13 P2 118.1(3)
C18 C13 P2 125.9(3)
F15 C14 C13 119.6(3)
F15 C14 C15 116.9(4)
C13 C14 C15 123.5(4)
F14 C15 C16 120.9(4)
F14 C15 C14 120.8(4)
C16 C15 C14 118.3(4)
F13 C16 C17 120.1(5)
F13 C16 C15 119.5(5)
C17 C16 C15 120.4(4)
F12 C17 C16 120.0(4)
F12 C17 C18 119.9(5)
C16 C17 C18 120.1(4)
F11 C18 C17 116.9(4)
F11 C18 C13 121.3(4)
C17 C18 C13 121.8(4)
C20 C19 C24 115.5(4)
C20 C19 P2 124.1(3)
C24 C19 P2 120.2(3)
F20 C20 C21 117.3(3)
F20 C20 C19 119.9(3)
C21 C20 C19 122.8(4)
F19 C21 C20 120.5(4)
F19 C21 C22 120.0(4)
C20 C21 C22 119.5(4)
F18 C22 C23 120.3(4)
F18 C22 C21 120.0(4)
C23 C22 C21 119.7(4)
F17 C23 C24 121.0(4)
F17 C23 C22 119.7(4)
C24 C23 C22 119.3(4)
F16 C24 C23 116.6(4)
F16 C24 C19 120.3(4)
C23 C24 C19 123.1(4)
C26 C25 P1 106.1(2)
C26 C25 H25A 110.5
P1 C25 H25A 110.5
C26 C25 H25B 110.5
P1 C25 H25B 110.5
H25A C25 H25B 108.7
C25 C26 P2 112.5(3)
C25 C26 H26A 109.1
P2 C26 H26A 109.1
C25 C26 H26B 109.1
P2 C26 H26B 109.1
H26A C26 H26B 107.8
N1 C27 C28 123.9(4)
N1 C27 H27 118.0
C28 C27 H27 118.0
C27 C28 C29 117.9(4)
C27 C28 H28 121.1
C29 C28 H28 121.1
C30 C29 C28 119.6(4)
C30 C29 H29 120.2
C28 C29 H29 120.2
C29 C30 C31 119.4(4)
C29 C30 H30 120.3
C31 C30 H30 120.3
N1 C31 C30 121.8(4)
N1 C31 C32 115.4(3)
C30 C31 C32 122.6(3)
N2 C32 C33 121.3(4)
N2 C32 C31 115.3(3)
C33 C32 C31 123.4(4)
C34 C33 C32 119.1(4)
C34 C33 H33 120.4
C32 C33 H33 120.4
C33 C34 C35 119.7(4)
C33 C34 H34 120.1
C35 C34 H34 120.1
C36 C35 C34 118.8(4)
C36 C35 H35 120.6
C34 C35 H35 120.6
N2 C36 C35 122.0(4)
N2 C36 H36 119.0
C35 C36 H36 119.0
P3 C37 H37A 109.5
P3 C37 H37B 109.5
H37A C37 H37B 109.5
P3 C37 H37C 109.5
H37A C37 H37C 109.5
H37B C37 H37C 109.5
P3 C38 H38A 109.5
P3 C38 H38B 109.5
H38A C38 H38B 109.5
P3 C38 H38C 109.5
H38A C38 H38C 109.5
H38B C38 H38C 109.5
P3 C39 H39A 109.5
P3 C39 H39B 109.5
H39A C39 H39B 109.5
P3 C39 H39C 109.5
H39A C39 H39C 109.5
H39B C39 H39C 109.5
F42 C40 F43 107.9(5)
F42 C40 F41 107.1(5)
F43 C40 F41 109.1(5)
F42 C40 S2 111.5(4)
F43 C40 S2 111.2(4)
F41 C40 S2 109.8(4)
C42 C41 C46 115.8(3)
C42 C41 P4 124.3(2)
C46 C41 P4 120.0(3)
F26 C42 C43 117.3(3)
F26 C42 C41 120.1(3)
C43 C42 C41 122.5(3)
F27 C43 C42 120.4(3)
F27 C43 C44 119.9(3)
C42 C43 C44 119.6(3)
F28 C44 C45 120.3(3)
F28 C44 C43 119.8(3)
C45 C44 C43 119.9(3)
F29 C45 C44 120.1(3)
F29 C45 C46 120.2(3)
C44 C45 C46 119.7(3)
F30 C46 C45 117.1(3)
F30 C46 C41 120.5(3)
C45 C46 C41 122.4(3)
C52 C47 C48 115.8(3)
C52 C47 P4 118.2(3)
C48 C47 P4 125.9(3)
F25 C48 C49 116.6(3)
F25 C48 C47 121.8(3)
C49 C48 C47 121.5(3)
F24 C49 C50 119.1(3)
F24 C49 C48 120.3(3)
C50 C49 C48 120.5(3)
F23 C50 C51 120.6(4)
F23 C50 C49 119.7(3)
C51 C50 C49 119.7(3)
F22 C51 C50 120.2(3)
F22 C51 C52 121.2(3)
C50 C51 C52 118.7(3)
F21 C52 C47 119.5(3)
F21 C52 C51 116.6(3)
C47 C52 C51 123.8(3)
C58 C53 C54 116.3(3)
C58 C53 P5 125.8(3)
C54 C53 P5 117.9(3)
F31 C54 C55 117.4(3)
F31 C54 C53 119.6(3)
C55 C54 C53 122.9(3)
F32 C55 C56 120.5(3)
F32 C55 C54 120.6(3)
C56 C55 C54 118.9(3)
F33 C56 C55 120.1(3)
F33 C56 C57 119.7(3)
C55 C56 C57 120.2(3)
F34 C57 C56 119.5(3)
F34 C57 C58 120.5(3)
C56 C57 C58 120.0(3)
F35 C58 C53 121.4(3)
F35 C58 C57 116.9(3)
C53 C58 C57 121.7(3)
C60 C59 C64 113.6(3)
C60 C59 P5 123.9(3)
C64 C59 P5 122.0(3)
F36 C60 C61 115.5(3)
F36 C60 C59 120.0(3)
C61 C60 C59 124.4(3)
F37 C61 C60 120.4(3)
F37 C61 C62 119.7(3)
C60 C61 C62 119.9(3)
F38 C62 C63 121.4(3)
F38 C62 C61 120.6(3)
C63 C62 C61 118.0(3)
F39 C63 C64 120.0(3)
F39 C63 C62 119.1(3)
C64 C63 C62 120.9(3)
F40 C64 C63 116.0(3)
F40 C64 C59 120.7(3)
C63 C64 C59 123.2(3)
C66 C65 P5 105.8(2)
C66 C65 H65A 110.6
P5 C65 H65A 110.6
C66 C65 H65B 110.6
P5 C65 H65B 110.6
H65A C65 H65B 108.7
C65 C66 P4 112.6(2)
C65 C66 H66A 109.1
P4 C66 H66A 109.1
C65 C66 H66B 109.1
P4 C66 H66B 109.1
H66A C66 H66B 107.8
N3 C67 C68 122.3(3)
N3 C67 H67 118.9
C68 C67 H67 118.9
C67 C68 C69 118.9(4)
C67 C68 H68 120.5
C69 C68 H68 120.5
C68 C69 C70 119.1(3)
C68 C69 H69 120.5
C70 C69 H69 120.5
C71 C70 C69 119.2(3)
C71 C70 H70 120.4
C69 C70 H70 120.4
N3 C71 C70 121.6(3)
N3 C71 C72 114.7(3)
C70 C71 C72 123.7(3)
N4 C72 C73 121.8(3)
N4 C72 C71 115.7(3)
C73 C72 C71 122.4(3)
C74 C73 C72 119.1(3)
C74 C73 H73 120.5
C72 C73 H73 120.5
C73 C74 C75 119.5(3)
C73 C74 H74 120.3
C75 C74 H74 120.3
C74 C75 C76 118.7(4)
C74 C75 H75 120.6
C76 C75 H75 120.6
N4 C76 C75 123.2(3)
N4 C76 H76 118.4
C75 C76 H76 118.4
P6 C77 H77A 109.5
P6 C77 H77B 109.5
H77A C77 H77B 109.5
P6 C77 H77C 109.5
H77A C77 H77C 109.5
H77B C77 H77C 109.5
P6 C78 H78A 109.5
P6 C78 H78B 109.5
H78A C78 H78B 109.5
P6 C78 H78C 109.5
H78A C78 H78C 109.5
H78B C78 H78C 109.5
P6 C79 H79A 109.5
P6 C79 H79B 109.5
H79A C79 H79B 109.5
P6 C79 H79C 109.5
H79A C79 H79C 109.5
H79B C79 H79C 109.5
C27 N1 C31 117.3(3)
C27 N1 Ru1 125.9(2)
C31 N1 Ru1 115.8(2)
C36 N2 C32 119.0(3)
C36 N2 Ru1 126.2(3)
C32 N2 Ru1 114.7(2)
C67 N3 C71 118.8(3)
C67 N3 Ru2 125.8(2)
C71 N3 Ru2 115.4(2)
C76 N4 C72 117.7(3)
C76 N4 Ru2 125.8(2)
C72 N4 Ru2 115.9(2)
C25 P1 C7 104.92(17)
C25 P1 C1 97.66(17)
C7 P1 C1 99.00(16)
C25 P1 Ru1 106.50(12)
C7 P1 Ru1 120.65(12)
C1 P1 Ru1 124.53(11)
C13 P2 C19 97.50(17)
C13 P2 C26 108.32(18)
C19 P2 C26 97.96(18)
C13 P2 Ru1 111.58(15)
C19 P2 Ru1 131.85(12)
C26 P2 Ru1 107.50(12)
C37 P3 C38 100.9(3)
C37 P3 C39 101.7(3)
C38 P3 C39 100.6(3)
C37 P3 Ru1 118.01(17)
C38 P3 Ru1 112.04(19)
C39 P3 Ru1 120.51(18)
C47 P4 C66 108.36(15)
C47 P4 C41 96.99(15)
C66 P4 C41 98.46(15)
C47 P4 Ru2 111.38(11)
C66 P4 Ru2 107.88(11)
C41 P4 Ru2 131.68(11)
C65 P5 C53 107.35(15)
C65 P5 C59 96.38(16)
C53 P5 C59 98.30(15)
C65 P5 Ru2 105.63(11)
C53 P5 Ru2 120.02(12)
C59 P5 Ru2 125.86(11)
C79 P6 C78 100.93(18)
C79 P6 C77 101.29(18)
C78 P6 C77 103.11(18)
C79 P6 Ru2 111.40(12)
C78 P6 Ru2 118.23(13)
C77 P6 Ru2 119.15(13)
O1 S2 O2 115.4(3)
O1 S2 O3 113.9(2)
O2 S2 O3 112.7(2)
O1 S2 C40 104.2(2)
O2 S2 C40 104.0(3)
O3 S2 C40 105.1(3)
S1P S1 O4 88.2(4)
S1P S1 O6 78.9(4)
O4 S1 O6 113.7(2)
S1P S1 C80P 103.5(10)
O4 S1 C80P 128.5(7)
O6 S1 C80P 117.7(7)
S1P S1 O5 137.8(4)
O4 S1 O5 114.9(2)
O6 S1 O5 117.5(2)
C80P S1 O5 34.4(8)
S1P S1 C80 31.6(4)
O4 S1 C80 98.7(2)
O6 S1 C80 101.7(3)
C80P S1 C80 73.7(9)
O5 S1 C80 107.2(3)
S1 O4 S1P 30.04(19)
C80P O5 S1 70.8(13)
C80P O5 S1P 56.4(13)
S1 O5 S1P 14.48(15)
S1 O6 S1P 31.9(2)
O5P C80 S1P 96.3(10)
O5P C80 F46 79.7(11)
S1P C80 F46 116.3(5)
O5P C80 F45 125.2(11)
S1P C80 F45 122.9(5)
F46 C80 F45 108.9(5)
O5P C80 F44 27.1(10)
S1P C80 F44 91.8(5)
F46 C80 F44 105.6(5)
F45 C80 F44 108.0(4)
O5P C80 S1 115.8(10)
S1P C80 S1 20.2(3)
F46 C80 S1 112.5(4)
F45 C80 S1 110.1(4)
F44 C80 S1 111.5(4)
O5P C80 C80P 145.4(12)
S1P C80 C80P 64.0(7)
F46 C80 C80P 84.3(7)
F45 C80 C80P 88.9(6)
F44 C80 C80P 155.7(7)
S1 C80 C80P 44.7(6)
O5P F44 C80 31.0(11)
O5P F44 S1P 54.6(11)
C80 F44 S1P 41.7(3)
C80 F45 F45P 89.0(6)
C80 F46 O5P 34.5(5)
C80 F46 S1P 30.7(3)
O5P F46 S1P 45.7(5)
S1 S1P C80 128.2(6)
S1 S1P O6 69.3(4)
C80 S1P O6 138.0(5)
S1 S1P O5P 157.6(8)
C80 S1P O5P 31.5(5)
O6 S1P O5P 118.7(6)
S1 S1P O4 61.7(4)
C80 S1P O4 121.9(5)
O6 S1P O4 100.1(4)
O5P S1P O4 130.8(6)
S1 S1P C80P 51.1(8)
C80 S1P C80P 79.1(8)
O6 S1P C80P 95.6(7)
O5P S1P C80P 106.5(9)
O4 S1P C80P 97.9(7)
S1 S1P F44 169.3(5)
C80 S1P F44 46.5(3)
O6 S1P F44 121.2(4)
O5P S1P F44 22.3(5)
O4 S1P F44 111.6(3)
C80P S1P F44 125.5(8)
S1 S1P F46 118.3(5)
C80 S1P F46 33.0(3)
O6 S1P F46 106.1(3)
O5P S1P F46 40.8(6)
O4 S1P F46 151.7(3)
C80P S1P F46 69.3(7)
F44 S1P F46 63.0(2)
S1 S1P O5 27.7(3)
C80 S1P O5 101.4(4)
O6 S1P O5 84.1(3)
O5P S1P O5 130.0(6)
O4 S1P O5 79.8(3)
C80P S1P O5 23.5(7)
F44 S1P O5 147.7(3)
F46 S1P O5 92.2(3)
F44 O5P C80 121.9(19)
F44 O5P F46 162.9(16)
C80 O5P F46 65.9(11)
F44 O5P S1P 103.1(13)
C80 O5P S1P 52.2(8)
F46 O5P S1P 93.6(9)
O5 C80P F45P 120(2)
O5 C80P F46P 118(2)
F45P C80P F46P 109.5(18)
O5 C80P S1 74.8(14)
F45P C80P S1 119.8(15)
F46P C80P S1 111.6(14)
O5 C80P S1P 100.1(16)
F45P C80P S1P 105.5(14)
F46P C80P S1P 101.1(13)
S1 C80P S1P 25.3(4)
O5 C80P C80 134.4(17)
F45P C80P C80 75.3(12)
F46P C80P C80 91.7(13)
S1 C80P C80 61.6(7)
S1P C80P C80 36.9(4)
C80P F45P F45 102.9(13)
N1 Ru1 N2 78.16(12)
N1 Ru1 P1 104.44(9)
N2 Ru1 P1 171.87(10)
N1 Ru1 P3 85.33(9)
N2 Ru1 P3 87.90(10)
P1 Ru1 P3 99.94(3)
N1 Ru1 P2 105.93(9)
N2 Ru1 P2 91.02(10)
P1 Ru1 P2 80.86(3)
P3 Ru1 P2 168.22(4)
N1 Ru1 Cl1 164.97(9)
N2 Ru1 Cl1 91.62(9)
P1 Ru1 Cl1 87.20(3)
P3 Ru1 Cl1 83.29(4)
P2 Ru1 Cl1 85.02(4)
N4 Ru2 N3 77.78(11)
N4 Ru2 P5 104.32(8)
N3 Ru2 P5 172.06(7)
N4 Ru2 P6 87.26(8)
N3 Ru2 P6 87.31(7)
P5 Ru2 P6 100.40(3)
N4 Ru2 P4 106.05(7)
N3 Ru2 P4 90.85(7)
P5 Ru2 P4 81.21(3)
P6 Ru2 P4 165.86(3)
N4 Ru2 Cl2 166.06(8)
N3 Ru2 Cl2 92.35(8)
P5 Ru2 Cl2 86.81(3)
P6 Ru2 Cl2 82.41(3)
P4 Ru2 Cl2 83.66(3)

loop_
_geom_bond_atom_site_label_1
_geom_bond_atom_site_label_2
_geom_bond_distance
C1 C2 1.390(5)
C1 C6 1.390(5)
C1 P1 1.867(4)
C2 F10 1.356(4)
C2 C3 1.374(5)
C3 F9 1.337(4)
C3 C4 1.370(5)
C4 F8 1.328(4)
C4 C5 1.384(5)
C5 F7 1.342(4)
C5 C6 1.369(5)
C6 F6 1.349(4)
C7 C8 1.382(5)
C7 C12 1.386(5)
C7 P1 1.841(4)
C8 F5 1.346(5)
C8 C9 1.379(6)
C9 F4 1.343(5)
C9 C10 1.355(7)
C10 F3 1.341(5)
C10 C11 1.374(6)
C11 F2 1.341(5)
C11 C12 1.381(5)
C12 F1 1.341(4)
C13 C14 1.378(6)
C13 C18 1.393(6)
C13 P2 1.840(4)
C14 F15 1.346(4)
C14 C15 1.387(6)
C15 F14 1.332(5)
C15 C16 1.373(7)
C16 F13 1.339(5)
C16 C17 1.367(8)
C17 F12 1.340(5)
C17 C18 1.380(7)
C18 F11 1.343(5)
C19 C20 1.385(5)
C19 C24 1.386(6)
C19 P2 1.848(4)
C20 F20 1.350(4)
C20 C21 1.371(6)
C21 F19 1.345(5)
C21 C22 1.378(6)
C22 F18 1.334(5)
C22 C23 1.376(6)
C23 F17 1.342(5)
C23 C24 1.370(6)
C24 F16 1.352(5)
C25 C26 1.522(5)
C25 P1 1.838(3)
C25 H25A 0.9900
C25 H25B 0.9900
C26 P2 1.850(4)
C26 H26A 0.9900
C26 H26B 0.9900
C27 N1 1.351(5)
C27 C28 1.382(5)
C27 H27 0.9500
C28 C29 1.384(6)
C28 H28 0.9500
C29 C30 1.374(6)
C29 H29 0.9500
C30 C31 1.396(5)
C30 H30 0.9500
C31 N1 1.354(5)
C31 C32 1.466(6)
C32 N2 1.356(5)
C32 C33 1.394(5)
C33 C34 1.362(7)
C33 H33 0.9500
C34 C35 1.389(7)
C34 H34 0.9500
C35 C36 1.379(6)
C35 H35 0.9500
C36 N2 1.341(5)
C36 H36 0.9500
C37 P3 1.810(5)
C37 H37A 0.9800
C37 H37B 0.9800
C37 H37C 0.9800
C38 P3 1.815(5)
C38 H38A 0.9800
C38 H38B 0.9800
C38 H38C 0.9800
C39 P3 1.823(5)
C39 H39A 0.9800
C39 H39B 0.9800
C39 H39C 0.9800
C40 F42 1.322(6)
C40 F43 1.327(6)
C40 F41 1.345(7)
C40 S2 1.793(5)
C41 C42 1.391(5)
C41 C46 1.393(5)
C41 P4 1.850(3)
C42 F26 1.345(4)
C42 C43 1.372(5)
C43 F27 1.338(4)
C43 C44 1.375(5)
C44 F28 1.342(4)
C44 C45 1.370(5)
C45 F29 1.344(4)
C45 C46 1.375(5)
C46 F30 1.343(4)
C47 C52 1.378(5)
C47 C48 1.397(5)
C47 P4 1.836(3)
C48 F25 1.337(4)
C48 C49 1.382(5)
C49 F24 1.344(4)
C49 C50 1.380(6)
C50 F23 1.338(4)
C50 C51 1.371(5)
C51 F22 1.330(4)
C51 C52 1.387(5)
C52 F21 1.346(4)
C53 C58 1.383(5)
C53 C54 1.394(5)
C53 P5 1.847(3)
C54 F31 1.337(4)
C54 C55 1.384(5)
C55 F32 1.337(4)
C55 C56 1.370(5)
C56 F33 1.344(4)
C56 C57 1.377(5)
C57 F34 1.335(4)
C57 C58 1.387(5)
C58 F35 1.336(4)
C59 C60 1.384(5)
C59 C64 1.403(5)
C59 P5 1.861(4)
C60 F36 1.354(4)
C60 C61 1.376(5)
C61 F37 1.340(4)
C61 C62 1.378(5)
C62 F38 1.319(4)
C62 C63 1.377(5)
C63 F39 1.341(4)
C63 C64 1.369(5)
C64 F40 1.351(4)
C65 C66 1.534(4)
C65 P5 1.843(3)
C65 H65A 0.9900
C65 H65B 0.9900
C66 P4 1.849(3)
C66 H66A 0.9900
C66 H66B 0.9900
C67 N3 1.348(4)
C67 C68 1.381(5)
C67 H67 0.9500
C68 C69 1.382(5)
C68 H68 0.9500
C69 C70 1.392(6)
C69 H69 0.9500
C70 C71 1.380(5)
C70 H70 0.9500
C71 N3 1.353(4)
C71 C72 1.464(5)
C72 N4 1.360(4)
C72 C73 1.396(5)
C73 C74 1.376(6)
C73 H73 0.9500
C74 C75 1.377(6)
C74 H74 0.9500
C75 C76 1.383(5)
C75 H75 0.9500
C76 N4 1.342(5)
C76 H76 0.9500
C77 P6 1.820(3)
C77 H77A 0.9800
C77 H77B 0.9800
C77 H77C 0.9800
C78 P6 1.819(4)
C78 H78A 0.9800
C78 H78B 0.9800
C78 H78C 0.9800
C79 P6 1.813(4)
C79 H79A 0.9800
C79 H79B 0.9800
C79 H79C 0.9800
Cl1 Ru1 2.4233(9)
Cl2 Ru2 2.4255(7)
N1 Ru1 2.073(3)
N2 Ru1 2.102(3)
N3 Ru2 2.109(3)
N4 Ru2 2.072(3)
O1 S2 1.419(3)
O2 S2 1.419(4)
O3 S2 1.461(4)
P1 Ru1 2.2938(8)
P2 Ru1 2.4103(10)
P3 Ru1 2.3747(11)
P4 Ru2 2.3862(8)
P5 Ru2 2.3139(8)
P6 Ru2 2.3817(8)
S1 S1P 0.807(5)
S1 O4 1.420(4)
S1 O6 1.431(4)
S1 C80P 1.468(19)
S1 O5 1.500(4)
S1 C80 1.836(6)
O4 S1P 1.612(6)
O5 C80P 0.88(2)
O5 S1P 2.167(7)
O6 S1P 1.501(6)
C80 O5P 0.808(13)
C80 S1P 1.224(7)
C80 F46 1.304(7)
C80 F45 1.322(7)
C80 F44 1.333(7)
C80 C80P 2.00(2)
F44 O5P 0.716(13)
F44 S1P 1.838(7)
F45 F45P 1.675(16)
F46 O5P 1.405(15)
F46 S1P 2.148(7)
S1P O5P 1.539(13)
S1P C80P 1.83(2)
C80P F45P 1.36(2)
C80P F46P 1.38(2)

loop_
_geom_torsion_atom_site_label_1
_geom_torsion_atom_site_label_2
_geom_torsion_atom_site_label_3
_geom_torsion_atom_site_label_4
_geom_torsion
C6 C1 C2 F10 173.1(3)
P1 C1 C2 F10 -3.2(4)
C6 C1 C2 C3 -5.6(5)
P1 C1 C2 C3 178.0(3)
F10 C2 C3 F9 2.6(5)
C1 C2 C3 F9 -178.6(3)
F10 C2 C3 C4 -176.0(3)
C1 C2 C3 C4 2.9(5)
F9 C3 C4 F8 0.7(5)
C2 C3 C4 F8 179.2(3)
F9 C3 C4 C5 -177.2(3)
C2 C3 C4 C5 1.3(5)
F8 C4 C5 F7 -0.9(5)
C3 C4 C5 F7 177.0(3)
F8 C4 C5 C6 179.9(3)
C3 C4 C5 C6 -2.2(5)
F7 C5 C6 F6 -2.4(4)
C4 C5 C6 F6 176.9(3)
F7 C5 C6 C1 179.8(3)
C4 C5 C6 C1 -1.0(5)
C2 C1 C6 F6 -173.0(3)
P1 C1 C6 F6 3.4(4)
C2 C1 C6 C5 4.7(5)
P1 C1 C6 C5 -178.9(3)
C12 C7 C8 F5 -176.6(3)
P1 C7 C8 F5 6.6(5)
C12 C7 C8 C9 1.9(6)
P1 C7 C8 C9 -174.9(3)
F5 C8 C9 F4 2.3(6)
C7 C8 C9 F4 -176.3(3)
F5 C8 C9 C10 -178.0(4)
C7 C8 C9 C10 3.4(6)
F4 C9 C10 F3 -3.0(6)
C8 C9 C10 F3 177.2(4)
F4 C9 C10 C11 174.6(4)
C8 C9 C10 C11 -5.1(6)
F3 C10 C11 F2 -1.0(6)
C9 C10 C11 F2 -178.7(4)
F3 C10 C11 C12 179.1(4)
C9 C10 C11 C12 1.4(6)
F2 C11 C12 F1 3.5(6)
C10 C11 C12 F1 -176.6(3)
F2 C11 C12 C7 -175.7(4)
C10 C11 C12 C7 4.2(6)
C8 C7 C12 F1 175.1(3)
P1 C7 C12 F1 -7.8(5)
C8 C7 C12 C11 -5.8(6)
P1 C7 C12 C11 171.3(3)
C18 C13 C14 F15 -179.4(4)
P2 C13 C14 F15 -2.8(6)
C18 C13 C14 C15 -1.0(8)
P2 C13 C14 C15 175.6(4)
F15 C14 C15 F14 0.2(8)
C13 C14 C15 F14 -178.2(5)
F15 C14 C15 C16 179.7(5)
C13 C14 C15 C16 1.3(9)
F14 C15 C16 F13 0.2(10)
C14 C15 C16 F13 -179.2(6)
F14 C15 C16 C17 178.8(6)
C14 C15 C16 C17 -0.7(10)
F13 C16 C17 F12 -0.7(11)
C15 C16 C17 F12 -179.3(6)
F13 C16 C17 C18 178.5(6)
C15 C16 C17 C18 -0.1(11)
F12 C17 C18 F11 -1.1(9)
C16 C17 C18 F11 179.7(6)
F12 C17 C18 C13 179.5(6)
C16 C17 C18 C13 0.3(10)
C14 C13 C18 F11 -179.1(5)
P2 C13 C18 F11 4.6(8)
C14 C13 C18 C17 0.2(8)
P2 C13 C18 C17 -176.1(5)
C24 C19 C20 F20 -175.8(3)
P2 C19 C20 F20 8.6(5)
C24 C19 C20 C21 3.4(5)
P2 C19 C20 C21 -172.2(3)
F20 C20 C21 F19 -0.2(5)
C19 C20 C21 F19 -179.4(3)
F20 C20 C21 C22 178.5(3)
C19 C20 C21 C22 -0.7(6)
F19 C21 C22 F18 -0.4(6)
C20 C21 C22 F18 -179.1(3)
F19 C21 C22 C23 177.3(3)
C20 C21 C22 C23 -1.4(6)
F18 C22 C23 F17 -0.6(6)
C21 C22 C23 F17 -178.3(3)
F18 C22 C23 C24 178.3(4)
C21 C22 C23 C24 0.6(6)
F17 C23 C24 F16 3.4(5)
C22 C23 C24 F16 -175.5(3)
F17 C23 C24 C19 -178.7(3)
C22 C23 C24 C19 2.3(6)
C20 C19 C24 F16 173.5(3)
P2 C19 C24 F16 -10.7(5)
C20 C19 C24 C23 -4.2(5)
P2 C19 C24 C23 171.5(3)
P1 C25 C26 P2 45.6(3)
N1 C27 C28 C29 0.5(6)
C27 C28 C29 C30 -1.3(6)
C28 C29 C30 C31 0.6(6)
C29 C30 C31 N1 1.1(6)
C29 C30 C31 C32 -174.0(4)
N1 C31 C32 N2 -8.7(5)
C30 C31 C32 N2 166.7(4)
N1 C31 C32 C33 174.4(4)
C30 C31 C32 C33 -10.2(7)
N2 C32 C33 C34 -0.9(8)
C31 C32 C33 C34 175.9(5)
C32 C33 C34 C35 -1.1(9)
C33 C34 C35 C36 2.0(10)
C34 C35 C36 N2 -1.0(9)
C46 C41 C42 F26 -176.2(3)
P4 C41 C42 F26 5.8(4)
C46 C41 C42 C43 2.4(5)
P4 C41 C42 C43 -175.7(3)
F26 C42 C43 F27 0.3(5)
C41 C42 C43 F27 -178.3(3)
F26 C42 C43 C44 177.7(3)
C41 C42 C43 C44 -0.9(5)
F27 C43 C44 F28 -1.1(5)
C42 C43 C44 F28 -178.6(3)
F27 C43 C44 C45 177.3(3)
C42 C43 C44 C45 -0.2(5)
F28 C44 C45 F29 -0.6(5)
C43 C44 C45 F29 -179.0(3)
F28 C44 C45 C46 177.9(3)
C43 C44 C45 C46 -0.4(5)
F29 C45 C46 F30 2.2(5)
C44 C45 C46 F30 -176.3(3)
F29 C45 C46 C41 -179.3(3)
C44 C45 C46 C41 2.2(5)
C42 C41 C46 F30 175.4(3)
P4 C41 C46 F30 -6.5(4)
C42 C41 C46 C45 -3.0(5)
P4 C41 C46 C45 175.1(3)
C52 C47 C48 F25 -178.3(3)
P4 C47 C48 F25 6.7(5)
C52 C47 C48 C49 1.0(5)
P4 C47 C48 C49 -174.0(3)
F25 C48 C49 F24 0.3(5)
C47 C48 C49 F24 -179.1(3)
F25 C48 C49 C50 179.5(3)
C47 C48 C49 C50 0.1(6)
F24 C49 C50 F23 -1.6(6)
C48 C49 C50 F23 179.3(3)
F24 C49 C50 C51 178.5(3)
C48 C49 C50 C51 -0.7(6)
F23 C50 C51 F22 -0.2(6)
C49 C50 C51 F22 179.8(3)
F23 C50 C51 C52 -179.9(3)
C49 C50 C51 C52 0.1(6)
C48 C47 C52 F21 179.4(3)
P4 C47 C52 F21 -5.2(4)
C48 C47 C52 C51 -1.7(5)
P4 C47 C52 C51 173.8(3)
F22 C51 C52 F21 0.4(5)
C50 C51 C52 F21 -179.9(3)
F22 C51 C52 C47 -178.6(3)
C50 C51 C52 C47 1.1(5)
C58 C53 C54 F31 -179.8(3)
P5 C53 C54 F31 -0.4(5)
C58 C53 C54 C55 0.3(6)
P5 C53 C54 C55 179.8(3)
F31 C54 C55 F32 -1.1(6)
C53 C54 C55 F32 178.8(4)
F31 C54 C55 C56 178.8(4)
C53 C54 C55 C56 -1.4(6)
F32 C55 C56 F33 0.4(6)
C54 C55 C56 F33 -179.5(4)
F32 C55 C56 C57 179.7(4)
C54 C55 C56 C57 -0.2(6)
F33 C56 C57 F34 2.1(6)
C55 C56 C57 F34 -177.2(4)
F33 C56 C57 C58 -178.0(3)
C55 C56 C57 C58 2.6(6)
C54 C53 C58 F35 179.3(3)
P5 C53 C58 F35 -0.2(5)
C54 C53 C58 C57 2.2(5)
P5 C53 C58 C57 -177.2(3)
F34 C57 C58 F35 -1.0(5)
C56 C57 C58 F35 179.1(3)
F34 C57 C58 C53 176.2(3)
C56 C57 C58 C53 -3.7(6)
C64 C59 C60 F36 -174.4(3)
P5 C59 C60 F36 -2.3(4)
C64 C59 C60 C61 2.6(5)
P5 C59 C60 C61 174.7(3)
F36 C60 C61 F37 -2.4(4)
C59 C60 C61 F37 -179.6(3)
F36 C60 C61 C62 176.3(3)
C59 C60 C61 C62 -0.8(5)
F37 C61 C62 F38 0.6(5)
C60 C61 C62 F38 -178.1(3)
F37 C61 C62 C63 178.0(3)
C60 C61 C62 C63 -0.8(5)
F38 C62 C63 F39 0.0(5)
C61 C62 C63 F39 -177.3(3)
F38 C62 C63 C64 177.7(3)
C61 C62 C63 C64 0.4(5)
F39 C63 C64 F40 2.3(5)
C62 C63 C64 F40 -175.4(3)
F39 C63 C64 C59 179.4(3)
C62 C63 C64 C59 1.7(6)
C60 C59 C64 F40 173.9(3)
P5 C59 C64 F40 1.7(5)
C60 C59 C64 C63 -3.0(5)
P5 C59 C64 C63 -175.3(3)
P5 C65 C66 P4 45.5(3)
N3 C67 C68 C69 -0.9(5)
C67 C68 C69 C70 2.5(6)
C68 C69 C70 C71 -1.0(6)
C69 C70 C71 N3 -2.1(5)
C69 C70 C71 C72 175.9(3)
N3 C71 C72 N4 -7.5(4)
C70 C71 C72 N4 174.3(3)
N3 C71 C72 C73 168.9(3)
C70 C71 C72 C73 -9.3(5)
N4 C72 C73 C74 1.4(5)
C71 C72 C73 C74 -174.8(3)
C72 C73 C74 C75 -0.6(6)
C73 C74 C75 C76 -0.2(6)
C74 C75 C76 N4 0.4(5)
C28 C27 N1 C31 1.2(5)
C28 C27 N1 Ru1 168.9(3)
C30 C31 N1 C27 -1.9(5)
C32 C31 N1 C27 173.5(3)
C30 C31 N1 Ru1 -171.0(3)
C32 C31 N1 Ru1 4.5(4)
C35 C36 N2 C32 -0.9(7)
C35 C36 N2 Ru1 174.9(4)
C33 C32 N2 C36 1.9(7)
C31 C32 N2 C36 -175.1(4)
C33 C32 N2 Ru1 -174.4(4)
C31 C32 N2 Ru1 8.6(5)
C68 C67 N3 C71 -2.2(5)
C68 C67 N3 Ru2 175.7(3)
C70 C71 N3 C67 3.7(5)
C72 C71 N3 C67 -174.5(3)
C70 C71 N3 Ru2 -174.4(3)
C72 C71 N3 Ru2 7.4(3)
C75 C76 N4 C72 0.3(5)
C75 C76 N4 Ru2 170.6(3)
C73 C72 N4 C76 -1.2(5)
C71 C72 N4 C76 175.2(3)
C73 C72 N4 Ru2 -172.5(3)
C71 C72 N4 Ru2 4.0(4)
C26 C25 P1 C7 174.4(3)
C26 C25 P1 C1 72.9(3)
C26 C25 P1 Ru1 -56.6(3)
C8 C7 P1 C25 26.7(4)
C12 C7 P1 C25 -150.1(3)
C8 C7 P1 C1 127.1(3)
C12 C7 P1 C1 -49.6(3)
C8 C7 P1 Ru1 -93.3(3)
C12 C7 P1 Ru1 89.9(3)
C2 C1 P1 C25 73.3(3)
C6 C1 P1 C25 -102.8(3)
C2 C1 P1 C7 -33.3(3)
C6 C1 P1 C7 150.7(3)
C2 C1 P1 Ru1 -170.6(2)
C6 C1 P1 Ru1 13.3(3)
C14 C13 P2 C19 56.8(4)
C18 C13 P2 C19 -127.0(5)
C14 C13 P2 C26 157.8(4)
C18 C13 P2 C26 -26.0(5)
C14 C13 P2 Ru1 -84.1(4)
C18 C13 P2 Ru1 92.1(5)
C20 C19 P2 C13 -119.0(3)
C24 C19 P2 C13 65.6(3)
C20 C19 P2 C26 131.2(3)
C24 C19 P2 C26 -44.2(3)
C20 C19 P2 Ru1 9.0(4)
C24 C19 P2 Ru1 -166.4(2)
C25 C26 P2 C13 104.0(3)
C25 C26 P2 C19 -155.3(3)
C25 C26 P2 Ru1 -16.7(3)
C52 C47 P4 C66 159.4(3)
C48 C47 P4 C66 -25.7(3)
C52 C47 P4 C41 58.0(3)
C48 C47 P4 C41 -127.0(3)
C52 C47 P4 Ru2 -82.1(3)
C48 C47 P4 Ru2 92.8(3)
C65 C66 P4 C47 104.6(3)
C65 C66 P4 C41 -155.1(2)
C65 C66 P4 Ru2 -16.1(3)
C42 C41 P4 C47 -120.0(3)
C46 C41 P4 C47 62.0(3)
C42 C41 P4 C66 130.2(3)
C46 C41 P4 C66 -47.8(3)
C42 C41 P4 Ru2 6.9(4)
C46 C41 P4 Ru2 -171.0(2)
C66 C65 P5 C53 174.4(2)
C66 C65 P5 C59 73.6(2)
C66 C65 P5 Ru2 -56.5(2)
C58 C53 P5 C65 15.4(4)
C54 C53 P5 C65 -164.0(3)
C58 C53 P5 C59 114.8(3)
C54 C53 P5 C59 -64.7(3)
C58 C53 P5 Ru2 -105.1(3)
C54 C53 P5 Ru2 75.5(3)
C60 C59 P5 C65 -101.1(3)
C64 C59 P5 C65 70.4(3)
C60 C59 P5 C53 150.3(3)
C64 C59 P5 C53 -38.3(3)
C60 C59 P5 Ru2 13.5(3)
C64 C59 P5 Ru2 -175.1(2)
F42 C40 S2 O1 -60.1(5)
F43 C40 S2 O1 179.4(4)
F41 C40 S2 O1 58.5(4)
F42 C40 S2 O2 178.6(4)
F43 C40 S2 O2 58.1(5)
F41 C40 S2 O2 -62.8(4)
F42 C40 S2 O3 60.0(5)
F43 C40 S2 O3 -60.5(5)
F41 C40 S2 O3 178.6(3)
O6 S1 O4 S1P -77.1(4)
C80P S1 O4 S1P 105.9(12)
O5 S1 O4 S1P 143.5(4)
C80 S1 O4 S1P 29.9(4)
S1P S1 O5 C80P -4.9(15)
O4 S1 O5 C80P -122.5(13)
O6 S1 O5 C80P 99.6(13)
C80 S1 O5 C80P -13.9(13)
O4 S1 O5 S1P -117.6(7)
O6 S1 O5 S1P 104.5(6)
C80P S1 O5 S1P 4.9(15)
C80 S1 O5 S1P -9.0(6)
O4 S1 O6 S1P 83.1(4)
C80P S1 O6 S1P -99.6(11)
O5 S1 O6 S1P -138.5(5)
C80 S1 O6 S1P -22.0(4)
S1P S1 C80 O5P -16.0(13)
O4 S1 C80 O5P -88.0(13)
O6 S1 C80 O5P 28.6(13)
C80P S1 C80 O5P 144.3(15)
O5 S1 C80 O5P 152.4(12)
O4 S1 C80 S1P -72.0(8)
O6 S1 C80 S1P 44.6(8)
C80P S1 C80 S1P 160.3(11)
O5 S1 C80 S1P 168.4(8)
S1P S1 C80 F46 -105.2(9)
O4 S1 C80 F46 -177.2(4)
O6 S1 C80 F46 -60.6(5)
C80P S1 C80 F46 55.1(8)
O5 S1 C80 F46 63.2(5)
S1P S1 C80 F45 133.1(9)
O4 S1 C80 F45 61.2(4)
O6 S1 C80 F45 177.7(4)
C80P S1 C80 F45 -66.6(8)
O5 S1 C80 F45 -58.4(4)
S1P S1 C80 F44 13.2(7)
O4 S1 C80 F44 -58.7(4)
O6 S1 C80 F44 57.8(4)
C80P S1 C80 F44 173.6(9)
O5 S1 C80 F44 -178.3(4)
S1P S1 C80 C80P -160.3(11)
O4 S1 C80 C80P 127.7(8)
O6 S1 C80 C80P -115.7(8)
O5 S1 C80 C80P 8.1(8)
S1P C80 F44 O5P -100(2)
F46 C80 F44 O5P 18(2)
F45 C80 F44 O5P 134(2)
S1 C80 F44 O5P -105(2)
C80P C80 F44 O5P -94(3)
O5P C80 F44 S1P 100(2)
F46 C80 F44 S1P 118.0(6)
F45 C80 F44 S1P -125.6(6)
S1 C80 F44 S1P -4.5(2)
C80P C80 F44 S1P 6.5(15)
O5P C80 F45 F45P -161.7(15)
S1P C80 F45 F45P 70.2(8)
F46 C80 F45 F45P -71.1(7)
F44 C80 F45 F45P 174.7(6)
S1 C80 F45 F45P 52.7(6)
C80P C80 F45 F45P 12.5(8)
S1P C80 F46 O5P 92.0(11)
F45 C80 F46 O5P -123.9(12)
F44 C80 F46 O5P -8.1(9)
S1 C80 F46 O5P 113.8(11)
C80P C80 F46 O5P 149.2(12)
O5P C80 F46 S1P -92.0(11)
F45 C80 F46 S1P 144.1(8)
F44 C80 F46 S1P -100.1(7)
S1 C80 F46 S1P 21.8(3)
C80P C80 F46 S1P 57.3(7)
O4 S1 S1P C80 109.9(7)
O6 S1 S1P C80 -135.5(7)
C80P S1 S1P C80 -19.4(10)
O5 S1 S1P C80 -16.6(11)
O4 S1 S1P O6 -114.6(2)
C80P S1 S1P O6 116.1(8)
O5 S1 S1P O6 118.9(5)
C80 S1 S1P O6 135.5(7)
O4 S1 S1P O5P 130.0(19)
O6 S1 S1P O5P -115.4(19)
C80P S1 S1P O5P 1(2)
O5 S1 S1P O5P 4(2)
C80 S1 S1P O5P 20.1(16)
O6 S1 S1P O4 114.6(2)
C80P S1 S1P O4 -129.3(8)
O5 S1 S1P O4 -126.5(5)
C80 S1 S1P O4 -109.9(7)
O4 S1 S1P C80P 129.3(8)
O6 S1 S1P C80P -116.1(8)
O5 S1 S1P C80P 2.8(9)
C80 S1 S1P C80P 19.4(10)
O4 S1 S1P F44 54(3)
O6 S1 S1P F44 168(3)
C80P S1 S1P F44 -76(3)
O5 S1 S1P F44 -73(3)
C80 S1 S1P F44 -56(3)
O4 S1 S1P F46 147.8(4)
O6 S1 S1P F46 -97.6(4)
C80P S1 S1P F46 18.5(9)
O5 S1 S1P F46 21.3(8)
C80 S1 S1P F46 37.9(5)
O4 S1 S1P O5 126.5(5)
O6 S1 S1P O5 -118.9(5)
C80P S1 S1P O5 -2.8(9)
C80 S1 S1P O5 16.6(11)
O5P C80 S1P S1 165.5(12)
F46 C80 S1P S1 83.9(9)
F45 C80 S1P S1 -54.8(10)
F44 C80 S1P S1 -167.7(7)
C80P C80 S1P S1 15.3(8)
O5P C80 S1P O6 63.9(14)
F46 C80 S1P O6 -17.7(11)
F45 C80 S1P O6 -156.4(6)
F44 C80 S1P O6 90.7(7)
S1 C80 S1P O6 -101.6(11)
C80P C80 S1P O6 -86.3(9)
F46 C80 S1P O5P -81.6(12)
F45 C80 S1P O5P 139.7(14)
F44 C80 S1P O5P 26.8(10)
S1 C80 S1P O5P -165.5(12)
C80P C80 S1P O5P -150.2(13)
O5P C80 S1P O4 -117.2(12)
F46 C80 S1P O4 161.2(5)
F45 C80 S1P O4 22.5(8)
F44 C80 S1P O4 -90.4(5)
S1 C80 S1P O4 77.3(7)
C80P C80 S1P O4 92.6(8)
O5P C80 S1P C80P 150.2(13)
F46 C80 S1P C80P 68.6(8)
F45 C80 S1P C80P -70.0(8)
F44 C80 S1P C80P 177.0(7)
S1 C80 S1P C80P -15.3(8)
O5P C80 S1P F44 -26.8(10)
F46 C80 S1P F44 -108.4(7)
F45 C80 S1P F44 112.9(7)
S1 C80 S1P F44 167.7(7)
C80P C80 S1P F44 -177.0(7)
O5P C80 S1P F46 81.6(12)
F45 C80 S1P F46 -138.7(9)
F44 C80 S1P F46 108.4(7)
S1 C80 S1P F46 -83.9(9)
C80P C80 S1P F46 -68.6(8)
O5P C80 S1P O5 157.7(11)
F46 C80 S1P O5 76.1(6)
F45 C80 S1P O5 -62.5(6)
F44 C80 S1P O5 -175.5(3)
S1 C80 S1P O5 -7.8(5)
C80P C80 S1P O5 7.5(6)
S1 O6 S1P C80 124.6(9)
S1 O6 S1P O5P 156.9(9)
S1 O6 S1P O4 -54.4(3)
S1 O6 S1P C80P 44.6(7)
S1 O6 S1P F44 -177.4(6)
S1 O6 S1P F46 114.7(5)
S1 O6 S1P O5 24.1(3)
S1 O4 S1P C80 -119.5(7)
S1 O4 S1P O6 59.7(4)
S1 O4 S1P O5P -157.4(10)
S1 O4 S1P C80P -37.5(7)
S1 O4 S1P F44 -170.8(6)
S1 O4 S1P F46 -97.8(9)
S1 O4 S1P O5 -22.3(3)
O5P F44 S1P S1 103(3)
C80 F44 S1P S1 64(3)
O5P F44 S1P C80 38.4(14)
O5P F44 S1P O6 -90.2(14)
C80 F44 S1P O6 -128.5(6)
C80 F44 S1P O5P -38.4(14)
O5P F44 S1P O4 152.4(14)
C80 F44 S1P O4 114.1(5)
O5P F44 S1P C80P 34.8(16)
C80 F44 S1P C80P -3.6(8)
O5P F44 S1P F46 3.0(14)
C80 F44 S1P F46 -35.4(4)
O5P F44 S1P O5 46.7(15)
C80 F44 S1P O5 8.3(6)
C80 F46 S1P S1 -117.5(8)
O5P F46 S1P S1 -169.7(10)
O5P F46 S1P C80 -52.2(8)
C80 F46 S1P O6 167.8(7)
O5P F46 S1P O6 115.5(8)
C80 F46 S1P O5P 52.2(8)
C80 F46 S1P O4 -35.2(9)
O5P F46 S1P O4 -87.5(11)
C80 F46 S1P C80P -102.2(9)
O5P F46 S1P C80P -154.4(10)
C80 F46 S1P F44 50.5(6)
O5P F46 S1P F44 -1.7(8)
C80 F46 S1P O5 -107.8(6)
O5P F46 S1P O5 -160.0(8)
C80P O5 S1P S1 174.5(17)
C80P O5 S1P C80 -18.8(15)
S1 O5 S1P C80 166.8(9)
C80P O5 S1P O6 119.1(15)
S1 O5 S1P O6 -55.4(6)
C80P O5 S1P O5P -3.8(17)
S1 O5 S1P O5P -178.3(11)
C80P O5 S1P O4 -139.5(15)
S1 O5 S1P O4 46.0(5)
S1 O5 S1P C80P -174.5(17)
C80P O5 S1P F44 -24.9(16)
S1 O5 S1P F44 160.6(10)
C80P O5 S1P F46 13.1(15)
S1 O5 S1P F46 -161.3(7)
S1P F44 O5P C80 -53.4(15)
C80 F44 O5P F46 -113(6)
S1P F44 O5P F46 -166(6)
C80 F44 O5P S1P 53.4(15)
S1P C80 O5P F44 81.6(19)
F46 C80 O5P F44 -163(2)
F45 C80 O5P F44 -57(2)
S1 C80 O5P F44 87(2)
C80P C80 O5P F44 133.5(19)
S1P C80 O5P F46 -115.7(5)
F45 C80 O5P F46 105.9(10)
F44 C80 O5P F46 163(2)
S1 C80 O5P F46 -110.2(7)
C80P C80 O5P F46 -64(2)
F46 C80 O5P S1P 115.7(5)
F45 C80 O5P S1P -138.4(12)
F44 C80 O5P S1P -81.6(19)
S1 C80 O5P S1P 5.5(5)
C80P C80 O5P S1P 51.9(18)
C80 F46 O5P F44 121(6)
S1P F46 O5P F44 166(6)
S1P F46 O5P C80 45.5(7)
C80 F46 O5P S1P -45.5(7)
S1 S1P O5P F44 -151.6(16)
C80 S1P O5P F44 -120.4(19)
O6 S1P O5P F44 102.8(13)
O4 S1P O5P F44 -34.6(17)
C80P S1P O5P F44 -151.0(13)
F46 S1P O5P F44 -175.9(18)
O5 S1P O5P F44 -149.4(10)
S1 S1P O5P C80 -31(2)
O6 S1P O5P C80 -136.8(10)
O4 S1P O5P C80 85.8(13)
C80P S1P O5P C80 -30.6(13)
F44 S1P O5P C80 120.4(19)
F46 S1P O5P C80 -55.5(10)
O5 S1P O5P C80 -29.0(14)
S1 S1P O5P F46 24(2)
C80 S1P O5P F46 55.5(10)
O6 S1P O5P F46 -81.3(8)
O4 S1P O5P F46 141.3(6)
C80P S1P O5P F46 24.9(10)
F44 S1P O5P F46 175.9(18)
O5 S1P O5P F46 26.5(10)
S1 O5 C80P F45P 116(2)
S1P O5 C80P F45P 115(2)
S1 O5 C80P F46P -106.8(19)
S1P O5 C80P F46P -108(2)
S1P O5 C80P S1 -1.5(4)
S1 O5 C80P S1P 1.5(4)
S1 O5 C80P C80 17.1(16)
S1P O5 C80P C80 15.6(12)
S1P S1 C80P O5 176.6(10)
O4 S1 C80P O5 77.9(14)
O6 S1 C80P O5 -99.0(12)
C80 S1 C80P O5 166.2(13)
S1P S1 C80P F45P 60.5(19)
O4 S1 C80P F45P -38(2)
O6 S1 C80P F45P 144.9(14)
O5 S1 C80P F45P -116(2)
C80 S1 C80P F45P 50.1(16)
S1P S1 C80P F46P -69.3(16)
O4 S1 C80P F46P -168.0(10)
O6 S1 C80P F46P 15(2)
O5 S1 C80P F46P 114(2)
C80 S1 C80P F46P -79.7(16)
O4 S1 C80P S1P -98.7(9)
O6 S1 C80P S1P 84.4(7)
O5 S1 C80P S1P -176.6(10)
C80 S1 C80P S1P -10.4(6)
S1P S1 C80P C80 10.4(6)
O4 S1 C80P C80 -88.2(8)
O6 S1 C80P C80 94.9(6)
O5 S1 C80P C80 -166.2(13)
S1 S1P C80P O5 -3.3(10)
C80 S1P C80P O5 161.3(15)
O6 S1P C80P O5 -60.9(14)
O5P S1P C80P O5 177.0(13)
O4 S1P C80P O5 40.2(15)
F44 S1P C80P O5 163.9(10)
F46 S1P C80P O5 -165.9(16)
S1 S1P C80P F45P -128.4(16)
C80 S1P C80P F45P 36.2(13)
O6 S1P C80P F45P 174.0(13)
O5P S1P C80P F45P 51.9(15)
O4 S1P C80P F45P -84.9(14)
F44 S1P C80P F45P 38.8(17)
F46 S1P C80P F45P 69.0(13)
O5 S1P C80P F45P -125(2)
S1 S1P C80P F46P 117.6(15)
C80 S1P C80P F46P -77.8(13)
O6 S1P C80P F46P 60.1(13)
O5P S1P C80P F46P -62.1(14)
O4 S1P C80P F46P 161.1(12)
F44 S1P C80P F46P -75.2(14)
F46 S1P C80P F46P -45.0(12)
O5 S1P C80P F46P 121(2)
C80 S1P C80P S1 164.6(8)
O6 S1P C80P S1 -57.6(6)
O5P S1P C80P S1 -179.7(8)
O4 S1P C80P S1 43.5(6)
F44 S1P C80P S1 167.2(7)
F46 S1P C80P S1 -162.6(8)
O5 S1P C80P S1 3.3(10)
S1 S1P C80P C80 -164.6(8)
O6 S1P C80P C80 137.9(5)
O5P S1P C80P C80 15.7(6)
O4 S1P C80P C80 -121.1(5)
F44 S1P C80P C80 2.6(6)
F46 S1P C80P C80 32.8(4)
O5 S1P C80P C80 -161.3(15)
O5P C80 C80P O5 -87(3)
S1P C80 C80P O5 -26(2)
F46 C80 C80P O5 -149(2)
F45 C80 C80P O5 102(2)
F44 C80 C80P O5 -33(3)
S1 C80 C80P O5 -18.8(18)
O5P C80 C80P F45P 156(2)
S1P C80 C80P F45P -144.0(12)
F46 C80 C80P F45P 93.0(11)
F45 C80 C80P F45P -16.1(10)
F44 C80 C80P F45P -151.2(14)
S1 C80 C80P F45P -136.5(14)
O5P C80 C80P F46P 46(3)
S1P C80 C80P F46P 106.3(12)
F46 C80 C80P F46P -16.7(11)
F45 C80 C80P F46P -125.8(11)
F44 C80 C80P F46P 99.1(19)
S1 C80 C80P F46P 113.8(13)
O5P C80 C80P S1 -68(2)
S1P C80 C80P S1 -7.4(4)
F46 C80 C80P S1 -130.4(7)
F45 C80 C80P S1 120.5(6)
F44 C80 C80P S1 -15(2)
O5P C80 C80P S1P -60(2)
F46 C80 C80P S1P -123.0(6)
F45 C80 C80P S1P 127.9(6)
F44 C80 C80P S1P -7.2(17)
S1 C80 C80P S1P 7.4(4)
O5 C80P F45P F45 -120(2)
F46P C80P F45P F45 99.5(16)
S1 C80P F45P F45 -31(2)
S1P C80P F45P F45 -8.5(15)
C80 C80P F45P F45 13.0(8)
C80 F45 F45P C80P -19.2(12)
C27 N1 Ru1 N2 -168.0(3)
C31 N1 Ru1 N2 0.0(3)
C27 N1 Ru1 P1 19.9(3)
C31 N1 Ru1 P1 -172.1(2)
C27 N1 Ru1 P3 -79.1(3)
C31 N1 Ru1 P3 88.8(3)
C27 N1 Ru1 P2 104.4(3)
C31 N1 Ru1 P2 -87.7(3)
C27 N1 Ru1 Cl1 -120.0(3)
C31 N1 Ru1 Cl1 48.0(5)
C36 N2 Ru1 N1 179.2(4)
C32 N2 Ru1 N1 -4.8(3)
C36 N2 Ru1 P1 -71.3(8)
C32 N2 Ru1 P1 104.7(7)
C36 N2 Ru1 P3 93.5(4)
C32 N2 Ru1 P3 -90.5(3)
C36 N2 Ru1 P2 -74.7(4)
C32 N2 Ru1 P2 101.3(3)
C36 N2 Ru1 Cl1 10.3(4)
C32 N2 Ru1 Cl1 -173.7(3)
C25 P1 Ru1 N1 140.08(16)
C7 P1 Ru1 N1 -100.73(16)
C1 P1 Ru1 N1 28.21(15)
C25 P1 Ru1 N2 32.3(7)
C7 P1 Ru1 N2 151.5(6)
C1 P1 Ru1 N2 -79.5(7)
C25 P1 Ru1 P3 -132.23(14)
C7 P1 Ru1 P3 -13.04(15)
C1 P1 Ru1 P3 115.91(13)
C25 P1 Ru1 P2 35.86(14)
C7 P1 Ru1 P2 155.05(14)
C1 P1 Ru1 P2 -76.01(13)
C25 P1 Ru1 Cl1 -49.54(14)
C7 P1 Ru1 Cl1 69.65(14)
C1 P1 Ru1 Cl1 -161.41(13)
C37 P3 Ru1 N1 18.2(2)
C38 P3 Ru1 N1 -98.4(2)
C39 P3 Ru1 N1 143.6(3)
C37 P3 Ru1 N2 96.4(2)
C38 P3 Ru1 N2 -20.1(2)
C39 P3 Ru1 N2 -138.1(3)
C37 P3 Ru1 P1 -85.7(2)
C38 P3 Ru1 P1 157.8(2)
C39 P3 Ru1 P1 39.7(3)
C37 P3 Ru1 P2 -178.6(2)
C38 P3 Ru1 P2 64.8(3)
C39 P3 Ru1 P2 -53.2(3)
C37 P3 Ru1 Cl1 -171.7(2)
C38 P3 Ru1 Cl1 71.8(2)
C39 P3 Ru1 Cl1 -46.2(3)
C13 P2 Ru1 N1 125.29(16)
C19 P2 Ru1 N1 2.43(18)
C26 P2 Ru1 N1 -116.09(17)
C13 P2 Ru1 N2 47.31(16)
C19 P2 Ru1 N2 -75.55(18)
C26 P2 Ru1 N2 165.94(17)
C13 P2 Ru1 P1 -132.19(14)
C19 P2 Ru1 P1 104.95(16)
C26 P2 Ru1 P1 -13.56(15)
C13 P2 Ru1 P3 -37.3(2)
C19 P2 Ru1 P3 -160.2(2)
C26 P2 Ru1 P3 81.3(2)
C13 P2 Ru1 Cl1 -44.23(13)
C19 P2 Ru1 Cl1 -167.09(16)
C26 P2 Ru1 Cl1 74.40(15)
C76 N4 Ru2 N3 -170.5(3)
C72 N4 Ru2 N3 -0.1(2)
C76 N4 Ru2 P5 17.3(3)
C72 N4 Ru2 P5 -172.2(2)
C76 N4 Ru2 P6 -82.7(3)
C72 N4 Ru2 P6 87.8(2)
C76 N4 Ru2 P4 102.1(3)
C72 N4 Ru2 P4 -87.4(2)
C76 N4 Ru2 Cl2 -124.8(3)
C72 N4 Ru2 Cl2 45.7(4)
C67 N3 Ru2 N4 177.9(3)
C71 N3 Ru2 N4 -4.2(2)
C67 N3 Ru2 P5 -75.9(6)
C71 N3 Ru2 P5 102.1(6)
C67 N3 Ru2 P6 90.1(3)
C71 N3 Ru2 P6 -91.9(2)
C67 N3 Ru2 P4 -75.9(3)
C71 N3 Ru2 P4 102.1(2)
C67 N3 Ru2 Cl2 7.8(3)
C71 N3 Ru2 Cl2 -174.2(2)
C65 P5 Ru2 N4 140.85(14)
C53 P5 Ru2 N4 -97.86(15)
C59 P5 Ru2 N4 30.70(15)
C65 P5 Ru2 N3 36.4(6)
C53 P5 Ru2 N3 157.7(6)
C59 P5 Ru2 N3 -73.7(6)
C65 P5 Ru2 P6 -129.34(12)
C53 P5 Ru2 P6 -8.05(13)
C59 P5 Ru2 P6 120.51(13)
C65 P5 Ru2 P4 36.41(12)
C53 P5 Ru2 P4 157.70(13)
C59 P5 Ru2 P4 -73.74(13)
C65 P5 Ru2 Cl2 -47.66(12)
C53 P5 Ru2 Cl2 73.63(13)
C59 P5 Ru2 Cl2 -157.81(13)
C79 P6 Ru2 N4 -98.68(15)
C78 P6 Ru2 N4 17.52(18)
C77 P6 Ru2 N4 143.97(17)
C79 P6 Ru2 N3 -20.79(15)
C78 P6 Ru2 N3 95.41(18)
C77 P6 Ru2 N3 -138.14(17)
C79 P6 Ru2 P5 157.26(13)
C78 P6 Ru2 P5 -86.54(16)
C77 P6 Ru2 P5 39.91(15)
C79 P6 Ru2 P4 61.97(18)
C78 P6 Ru2 P4 178.17(18)
C77 P6 Ru2 P4 -55.4(2)
C79 P6 Ru2 Cl2 71.94(13)
C78 P6 Ru2 Cl2 -171.86(16)
C77 P6 Ru2 Cl2 -45.41(15)
C47 P4 Ru2 N4 124.52(14)
C66 P4 Ru2 N4 -116.67(15)
C41 P4 Ru2 N4 2.94(17)
C47 P4 Ru2 N3 46.99(14)
C66 P4 Ru2 N3 165.80(14)
C41 P4 Ru2 N3 -74.59(16)
C47 P4 Ru2 P5 -133.01(12)
C66 P4 Ru2 P5 -14.21(12)
C41 P4 Ru2 P5 105.41(14)
C47 P4 Ru2 P6 -35.34(18)
C66 P4 Ru2 P6 83.47(17)
C41 P4 Ru2 P6 -156.91(16)
C47 P4 Ru2 Cl2 -45.28(12)
C66 P4 Ru2 Cl2 73.53(12)
C41 P4 Ru2 Cl2 -166.85(14)

loop_
_platon_squeeze_void_nr
_platon_squeeze_void_average_x
_platon_squeeze_void_average_y
_platon_squeeze_void_average_z
_platon_squeeze_void_volume
_platon_squeeze_void_count_electrons
_platon_squeeze_void_content
1 -0.009 0.000 0.000 963 181 ' '
2 0.309 0.484 0.792 8 2 ' '
3 0.690 0.516 0.208 9 2 ' '
